data_1502569
loop_
_publ_author_name
'Mori, Kazuto'
'Kodama, Tetsuya'
'Obika, Satoshi'

_publ_section_title
;
 Design, Synthesis, and Properties of Boat-Shaped Glucopyranosyl Nucleic Acid
;
_journal_coden_ASTM ORLEF7
_journal_issue 22
_journal_name_full 'Organic Letters'
_journal_page_first 6050
_journal_page_last 6053
_journal_paper_doi 10.1021/ol2025229
_journal_volume 13
_journal_year 2011
_chemical_formula_moiety 'C36 H56 N6 O22'
_chemical_formula_sum 'C12 H18.667 N2 O7.333'
_chemical_formula_weight 308.29
_space_group_IT_number 4
_symmetry_cell_setting monoclinic
_symmetry_Int_Tables_number 4
_symmetry_space_group_name_Hall 'P 2yb'
_symmetry_space_group_name_H-M 'P 1 21 1'
_atom_sites_solution_hydrogens geom
_atom_sites_solution_primary direct
_atom_sites_solution_secondary difmap
_cell_angle_alpha 90.0000
_cell_angle_beta 102.4790(7)
_cell_angle_gamma 90.0000
_cell_formula_units_Z 6
_cell_length_a 14.0044(3)
_cell_length_b 8.34399(15)
_cell_length_c 18.0791(4)
_cell_measurement_reflns_used 31149
_cell_measurement_temperature 296
_cell_measurement_theta_max 68.22
_cell_measurement_theta_min 3.23
_cell_volume 2062.68(7)
_computing_cell_refinement 'RAPID AUTO'
_computing_data_collection 'RAPID AUTO (Rigaku, ????)'
_computing_data_reduction 'RAPID AUTO'
_computing_molecular_graphics 'CrystalStructure 4.0'
_computing_publication_material 'CrystalStructure 4.0 (Rigaku, 2010)'
_computing_structure_refinement 'CRYSTALS (Carruthers, et al., 1999)'
_computing_structure_solution 'SIR92 (Altomare, et al., 1994)'
_diffrn_ambient_temperature 296
_diffrn_detector_area_resol_mean 10.000
_diffrn_measured_fraction_theta_full 0.999
_diffrn_measured_fraction_theta_max 0.999
_diffrn_measurement_device_type 'Rigaku R-AXIS RAPID'
_diffrn_measurement_method \w
_diffrn_radiation_type 'Cu K\a'
_diffrn_radiation_wavelength 1.54187
_diffrn_reflns_av_R_equivalents 0.0435
_diffrn_reflns_limit_h_max 16
_diffrn_reflns_limit_h_min -16
_diffrn_reflns_limit_k_max 10
_diffrn_reflns_limit_k_min -9
_diffrn_reflns_limit_l_max 21
_diffrn_reflns_limit_l_min -21
_diffrn_reflns_number 33742
_diffrn_reflns_theta_full 68.22
_diffrn_reflns_theta_max 68.22
_diffrn_standards_number 0
_exptl_absorpt_coefficient_mu 1.070
_exptl_absorpt_correction_T_max 0.899
_exptl_absorpt_correction_T_min 0.686
_exptl_absorpt_correction_type multi-scan
_exptl_absorpt_process_details 'ABSCOR (Rigaku, 1995)'
_exptl_crystal_colour colorless
_exptl_crystal_density_diffrn 1.489
_exptl_crystal_density_method 'not measured'
_exptl_crystal_description platelet
_exptl_crystal_F_000 980.00
_exptl_crystal_size_max 0.400
_exptl_crystal_size_mid 0.300
_exptl_crystal_size_min 0.100
_refine_diff_density_max 0.625
_refine_diff_density_min -0.886
_refine_ls_extinction_method none
_refine_ls_goodness_of_fit_ref 1.004
_refine_ls_hydrogen_treatment constr
_refine_ls_number_parameters 633
_refine_ls_number_reflns 5981
_refine_ls_R_factor_gt 0.0476
_refine_ls_shift/su_max 0.012
_refine_ls_structure_factor_coef F
_refine_ls_weighting_details 'w = 1/[0.0044Fo^2^ + 1.0000\s(Fo^2^)]'
_refine_ls_weighting_scheme calc
_refine_ls_wR_factor_ref 0.0723
_reflns_number_gt 5981
_reflns_number_total 7398
_reflns_threshold_expression F>3.0\s(F)
_cod_data_source_file ol2025229_si_001.cif
_cod_data_source_block mori2
_cod_database_code 1502569

loop_
_symmetry_equiv_pos_site_id
_symmetry_equiv_pos_as_xyz
1 +X,+Y,+Z
2 -X,1/2+Y,-Z

loop_
_atom_site_label
_atom_site_type_symbol
_atom_site_fract_x
_atom_site_fract_y
_atom_site_fract_z
_atom_site_U_iso_or_equiv
_atom_site_adp_type
_atom_site_occupancy
_atom_site_symmetry_multiplicity
_atom_site_calc_flag
_atom_site_refinement_flags
O1 O 0.20680(15) 0.6549(3) 0.14542(11) 0.0380(6) Uani 1.0 2 d .
O2 O 0.32938(16) 0.5684(4) 0.40364(14) 0.0536(7) Uani 1.0 2 d .
O3 O 0.59555(14) 0.6670(3) 0.36729(12) 0.0416(6) Uani 1.0 2 d .
O4 O 0.60613(16) 0.6420(4) 0.52487(12) 0.0482(7) Uani 1.0 2 d .
O5 O 0.21616(17) 0.9749(4) 0.31342(13) 0.0510(7) Uani 1.0 2 d .
O6 O 0.87456(14) 0.2938(3) 0.32892(12) 0.0397(6) Uani 1.0 2 d .
O7 O 1.13899(14) 0.2751(3) 0.34233(12) 0.0441(6) Uani 1.0 2 d .
O8 O 0.11451(18) 0.7812(4) -0.05215(12) 0.0514(7) Uani 1.0 2 d .
O9 O 0.95382(18) 0.0042(3) 0.28595(14) 0.0534(7) Uani 1.0 2 d .
O10 O 0.03795(16) 0.8620(4) 0.10891(15) 0.0527(7) Uani 1.0 2 d .
O11 O 0.98124(17) 0.4780(4) 0.44312(14) 0.0546(8) Uani 1.0 2 d .
O12 O 0.09378(18) 0.3665(3) 0.07979(14) 0.0529(7) Uani 1.0 2 d .
O13 O 0.4461(4) 0.7072(11) 0.0241(3) 0.166(3) Uani 1.0 2 d .
O14 O 0.6120(6) 0.9457(9) 0.0199(3) 0.178(3) Uani 1.0 2 d .
O15 O 0.25716(17) 0.2655(4) 0.19018(14) 0.0516(7) Uani 1.0 2 d .
O16 O 0.1478(3) 0.6540(6) 0.4324(3) 0.1164(16) Uani 1.0 2 d .
O17 O 0.0268(5) 0.6931(6) 0.2897(4) 0.143(3) Uani 1.0 2 d .
O18 O 0.80504(17) 0.4623(4) 0.48775(16) 0.0637(9) Uani 1.0 2 d .
O19 O 0.6544(3) 0.6316(4) 0.04100(17) 0.0721(9) Uani 1.0 2 d .
O20 O 0.69476(18) 0.1327(4) 0.13951(15) 0.0553(8) Uani 1.0 2 d .
O21 O 0.74173(19) 0.9205(4) 0.38163(17) 0.0666(9) Uani 1.0 2 d .
O22 O 0.54395(18) 1.0359(4) 0.34061(16) 0.0604(8) Uani 1.0 2 d .
N1 N 0.28862(17) 0.8515(4) 0.22726(14) 0.0374(7) Uani 1.0 2 d .
N2 N 0.45074(17) 0.5185(4) 0.34185(14) 0.0364(7) Uani 1.0 2 d .
N3 N 0.78676(17) 0.3327(4) 0.20504(15) 0.0375(7) Uani 1.0 2 d .
N4 N 0.67458(18) 0.3850(4) 0.09327(15) 0.0431(8) Uani 1.0 2 d .
N19 N 0.38058(19) 0.9994(4) 0.32590(14) 0.0403(7) Uani 1.0 2 d .
N21 N 0.29652(18) 0.4151(4) 0.29646(15) 0.0419(7) Uani 1.0 2 d .
C1 C 0.3573(2) 0.5061(4) 0.35052(17) 0.0372(8) Uani 1.0 2 d .
C2 C 1.0385(2) 0.3116(3) 0.31152(16) 0.0352(8) Uani 1.0 2 d .
C27 C 0.2901(3) 0.9449(4) 0.29037(17) 0.0382(8) Uani 1.0 2 d .
C28 C 0.1364(2) 0.6506(4) 0.07201(15) 0.0349(8) Uani 1.0 2 d .
C29 C 0.7173(2) 0.2741(4) 0.14507(19) 0.0396(8) Uani 1.0 2 d .
C30 C 0.1737(3) 0.7741(5) 0.02207(18) 0.0409(8) Uani 1.0 2 d .
C31 C 0.8143(2) 0.4922(4) 0.20822(19) 0.0392(8) Uani 1.0 2 d .
C32 C 0.1370(3) 0.9187(5) 0.13218(19) 0.0471(9) Uani 1.0 2 d .
C33 C 0.1399(3) 0.4838(5) 0.04067(19) 0.0437(9) Uani 1.0 2 d .
C34 C 0.3730(3) 0.8267(4) 0.20020(17) 0.0380(8) Uani 1.0 2 d .
C35 C 0.4682(3) 0.9766(4) 0.30304(19) 0.0429(9) Uani 1.0 2 d .
C36 C 0.7745(3) 0.5990(4) 0.15449(19) 0.0424(9) Uani 1.0 2 d .
C37 C 0.1917(2) 0.7927(5) 0.18713(17) 0.0398(8) Uani 1.0 2 d .
C38 C 0.9979(3) 0.3093(5) 0.44159(19) 0.0462(10) Uani 1.0 2 d .
C39 C 0.4607(3) 0.8839(5) 0.23479(17) 0.0425(9) Uani 1.0 2 d .
C40 C 0.3187(3) 0.3462(4) 0.23363(18) 0.0397(8) Uani 1.0 2 d .
C41 C 0.4187(3) 0.3690(5) 0.22514(18) 0.0426(9) Uani 1.0 2 d .
C42 C 0.6774(3) 0.7317(5) 0.4950(2) 0.0470(10) Uani 1.0 2 d .
C43 C 0.9763(3) 0.0624(5) 0.36253(19) 0.0448(9) Uani 1.0 2 d .
C44 C 0.5173(2) 0.6145(4) 0.39914(17) 0.0372(8) Uani 1.0 2 d .
C45 C 0.8364(2) 0.2127(4) 0.26048(18) 0.0386(8) Uani 1.0 2 d .
C46 C 0.97378(19) 0.2429(4) 0.36256(17) 0.0353(8) Uani 1.0 2 d .
C47 C 0.7168(3) 0.4833(5) 0.4323(2) 0.0484(10) Uani 1.0 2 d .
C48 C 0.7588(3) 0.7536(5) 0.3835(2) 0.0514(10) Uani 1.0 2 d .
C49 C 1.0018(3) 0.2445(5) 0.23130(18) 0.0427(9) Uani 1.0 2 d .
C50 C 0.6892(2) 0.6590(5) 0.42073(18) 0.0421(9) Uani 1.0 2 d .
C51 C 0.5508(3) 0.8564(6) 0.2037(3) 0.0613(12) Uani 1.0 2 d .
C52 C 0.5588(2) 0.5252(5) 0.47192(17) 0.0431(9) Uani 1.0 2 d .
C53 C 0.4795(3) 0.4509(5) 0.27947(18) 0.0441(9) Uani 1.0 2 d .
C54 C 0.1819(3) 0.9378(5) 0.0639(2) 0.0503(10) Uani 1.0 2 d .
C55 C 0.0373(3) 0.6984(5) 0.08488(19) 0.0427(9) Uani 1.0 2 d .
C56 C 0.6977(3) 0.5454(5) 0.0922(2) 0.0470(9) Uani 1.0 2 d .
C57 C 0.9200(3) 0.1295(5) 0.23315(18) 0.0428(9) Uani 1.0 2 d .
C58 C 0.6315(3) 0.3979(5) 0.4592(3) 0.0517(10) Uani 1.0 2 d .
C60 C 0.8053(3) 0.7712(5) 0.1583(3) 0.0624(12) Uani 1.0 2 d .
C61 C 0.4481(4) 0.2996(6) 0.1571(3) 0.0662(13) Uani 1.0 2 d .
H1 H 0.8624 0.5260 0.2491 0.0459 Uiso 1.0 2 calc R
H2 H 0.3681 0.7678 0.1559 0.0452 Uiso 1.0 2 calc R
H3 H 0.5443 0.4622 0.2756 0.0533 Uiso 1.0 2 calc R
H4 H 0.2392 0.7409 0.0174 0.0481 Uiso 1.0 2 calc R
H5 H 0.1377 1.0220 0.1581 0.0533 Uiso 1.0 2 calc R
H6 H 0.1529 0.7639 0.2242 0.0468 Uiso 1.0 2 calc R
H7 H 0.4820 0.7092 0.4110 0.0442 Uiso 1.0 2 calc R
H8 H 0.7244 0.4360 0.3843 0.0581 Uiso 1.0 2 calc R
H9 H 0.5056 0.4752 0.4910 0.0506 Uiso 1.0 2 calc R
H10 H 1.0315 0.4285 0.3100 0.0431 Uiso 1.0 2 calc R
H11 H 0.7886 0.1328 0.2691 0.0450 Uiso 1.0 2 calc R
H12 H 0.8951 0.0834 0.1828 0.0489 Uiso 1.0 2 calc R
H13 H 0.2068 0.4489 0.0446 0.0513 Uiso 1.0 2 calc R
H14 H 0.1052 0.4793 -0.0119 0.0511 Uiso 1.0 2 calc R
H15 H 1.0661 0.2908 0.4651 0.0556 Uiso 1.0 2 calc R
H16 H 0.9570 0.2604 0.4723 0.0561 Uiso 1.0 2 calc R
H17 H 0.6529 0.8407 0.4885 0.0562 Uiso 1.0 2 calc R
H18 H 0.7374 0.7305 0.5337 0.0560 Uiso 1.0 2 calc R
H19 H 0.9282 0.0175 0.3880 0.0526 Uiso 1.0 2 calc R
H20 H 1.0406 0.0223 0.3863 0.0528 Uiso 1.0 2 calc R
H21 H 0.7530 0.7198 0.3314 0.0612 Uiso 1.0 2 calc R
H22 H 0.8260 0.7402 0.4108 0.0612 Uiso 1.0 2 calc R
H23 H 0.9773 0.3312 0.1967 0.0518 Uiso 1.0 2 calc R
H24 H 1.0542 0.1895 0.2143 0.0519 Uiso 1.0 2 calc R
H25 H 0.2504 0.9659 0.0803 0.0571 Uiso 1.0 2 calc R
H26 H 0.1485 1.0201 0.0300 0.0572 Uiso 1.0 2 calc R
H27 H 0.0191 0.6343 0.1244 0.0508 Uiso 1.0 2 calc R
H28 H -0.0133 0.6898 0.0391 0.0506 Uiso 1.0 2 calc R
H29 H 0.5986 0.3215 0.4218 0.0607 Uiso 1.0 2 calc R
H30 H 0.6567 0.3430 0.5066 0.0607 Uiso 1.0 2 calc R
H31 H 0.5413 0.8999 0.1534 0.0748 Uiso 1.0 2 calc R
H32 H 0.6062 0.9072 0.2357 0.0747 Uiso 1.0 2 calc R
H33 H 0.5625 0.7432 0.2020 0.0749 Uiso 1.0 2 calc R
H34 H 0.8673 0.7828 0.1931 0.0728 Uiso 1.0 2 calc R
H35 H 0.8113 0.8055 0.1088 0.0727 Uiso 1.0 2 calc R
H36 H 0.7573 0.8357 0.1749 0.0732 Uiso 1.0 2 calc R
H37 H 0.4999 0.2239 0.1734 0.0819 Uiso 1.0 2 calc R
H38 H 0.3933 0.2465 0.1255 0.0820 Uiso 1.0 2 calc R
H39 H 0.4704 0.3838 0.1288 0.0820 Uiso 1.0 2 calc R
H40 H 1.1520 0.1877 0.3260 0.0533 Uiso 1.0 2 calc R
H41 H 0.0578 0.7987 -0.0494 0.0607 Uiso 1.0 2 calc R
H42 H 0.9948 0.5088 0.4872 0.0673 Uiso 1.0 2 calc R
H43 H 0.1341 0.3300 0.1164 0.0599 Uiso 1.0 2 calc R
H44 H 0.8599 0.4913 0.4599 0.0764 Uiso 1.0 2 calc R
H45 H 0.7013 0.9604 0.3544 0.0785 Uiso 1.0 2 calc R
H46 H 0.3812 1.0429 0.3766 0.0469 Uiso 1.0 2 calc R
H47 H 0.2373 0.4021 0.3066 0.0502 Uiso 1.0 2 calc R
H48 H 0.6245 0.3490 0.0543 0.0500 Uiso 1.0 2 calc R
H49 H 0.4226 0.6170 0.0112 0.1920 Uiso 1.0 2 calc R
H50 H 0.5044 0.7070 0.0123 0.1921 Uiso 1.0 2 calc R
H51 H 0.6350 0.8431 0.0254 0.2043 Uiso 1.0 2 calc R
H52 H 0.6332 0.9932 0.0686 0.2042 Uiso 1.0 2 calc R
H53 H 0.2090 0.6477 0.4114 0.1455 Uiso 1.0 2 calc R
H54 H 0.1641 0.5854 0.4810 0.1452 Uiso 1.0 2 calc R
H55 H 0.0806 0.7059 0.3374 0.1702 Uiso 1.0 2 calc R
H56 H 0.0178 0.7983 0.2644 0.1704 Uiso 1.0 2 calc R

loop_
_atom_site_aniso_label
_atom_site_aniso_U_11
_atom_site_aniso_U_22
_atom_site_aniso_U_33
_atom_site_aniso_U_12
_atom_site_aniso_U_13
_atom_site_aniso_U_23
O1 0.0426(11) 0.0334(11) 0.0326(10) 0.0018(9) -0.0037(9) -0.0021(9)
O2 0.0383(12) 0.0685(17) 0.0570(15) -0.0067(11) 0.0171(11) -0.0149(13)
O3 0.0309(10) 0.0497(14) 0.0420(11) -0.0106(10) 0.0029(9) 0.0082(10)
O4 0.0405(11) 0.0671(16) 0.0360(11) -0.0084(11) 0.0062(9) 0.0013(12)
O5 0.0481(13) 0.0573(16) 0.0484(13) 0.0043(11) 0.0120(10) -0.0141(12)
O6 0.0273(9) 0.0507(14) 0.0409(11) 0.0045(9) 0.0066(8) -0.0008(10)
O7 0.0286(10) 0.0524(14) 0.0516(13) -0.0045(10) 0.0092(9) -0.0076(11)
O8 0.0520(13) 0.0677(17) 0.0322(11) 0.0014(12) 0.0041(10) 0.0020(11)
O9 0.0599(14) 0.0351(13) 0.0572(14) 0.0058(11) -0.0047(12) -0.0029(11)
O10 0.0352(11) 0.0551(15) 0.0604(15) 0.0098(10) -0.0060(11) -0.0152(12)
O11 0.0531(14) 0.0623(17) 0.0512(14) -0.0004(12) 0.0175(11) -0.0160(13)
O12 0.0530(14) 0.0428(14) 0.0539(14) -0.0119(11) -0.0083(11) 0.0065(11)
O13 0.091(3) 0.299(10) 0.090(3) 0.051(5) -0.020(3) 0.061(5)
O14 0.285(10) 0.125(5) 0.101(4) 0.022(6) -0.009(5) -0.002(4)
O15 0.0468(12) 0.0487(14) 0.0530(14) -0.0103(11) -0.0034(11) -0.0056(12)
O16 0.072(2) 0.098(3) 0.194(5) -0.017(2) 0.061(3) -0.051(4)
O17 0.178(6) 0.070(3) 0.178(6) 0.004(3) 0.033(5) 0.016(4)
O18 0.0382(12) 0.081(2) 0.0716(17) 0.0147(12) 0.0115(12) 0.0220(15)
O19 0.0846(19) 0.0557(18) 0.0618(16) 0.0068(15) -0.0158(15) 0.0127(15)
O20 0.0483(13) 0.0400(15) 0.0687(16) -0.0070(11) -0.0070(12) 0.0018(12)
O21 0.0466(14) 0.067(2) 0.083(2) -0.0161(13) 0.0065(13) 0.0110(15)
O22 0.0433(12) 0.0555(17) 0.0730(17) -0.0057(11) -0.0083(12) -0.0157(14)
N1 0.0364(13) 0.0412(15) 0.0328(13) 0.0024(11) 0.0035(11) -0.0042(11)
N2 0.0285(11) 0.0444(15) 0.0361(13) -0.0049(10) 0.0069(10) -0.0024(11)
N3 0.0304(12) 0.0353(15) 0.0440(14) -0.0001(10) 0.0018(10) 0.0030(11)
N4 0.0346(13) 0.0431(16) 0.0467(15) -0.0020(12) -0.0021(11) -0.0043(13)
N19 0.0441(14) 0.0390(15) 0.0341(13) 0.0016(12) 0.0003(11) -0.0050(11)
N21 0.0291(12) 0.0516(17) 0.0445(14) -0.0065(12) 0.0073(11) -0.0024(13)
C1 0.0325(14) 0.0408(17) 0.0370(15) -0.0014(13) 0.0046(12) 0.0026(14)
C2 0.0326(14) 0.0342(16) 0.0404(16) -0.0027(12) 0.0111(12) -0.0014(13)
C27 0.0416(16) 0.0382(17) 0.0336(15) 0.0045(13) 0.0053(13) -0.0014(13)
C28 0.0322(14) 0.0384(17) 0.0311(14) 0.0003(12) 0.0001(11) -0.0033(13)
C29 0.0311(13) 0.0366(18) 0.0485(18) -0.0029(13) 0.0027(13) 0.0016(14)
C30 0.0362(14) 0.0461(18) 0.0380(16) 0.0016(14) 0.0024(12) 0.0047(14)
C31 0.0294(13) 0.0338(16) 0.0518(18) 0.0026(12) 0.0026(13) -0.0044(14)
C32 0.0422(16) 0.0421(19) 0.0489(18) 0.0077(14) -0.0077(14) -0.0121(15)
C33 0.0435(16) 0.0427(19) 0.0422(17) -0.0057(14) 0.0034(13) -0.0070(15)
C34 0.0416(16) 0.0392(18) 0.0330(15) 0.0013(13) 0.0071(12) 0.0013(13)
C35 0.0427(16) 0.0363(18) 0.0453(17) -0.0021(14) -0.0005(14) 0.0033(14)
C36 0.0422(16) 0.0351(18) 0.0501(18) 0.0012(13) 0.0104(14) -0.0019(14)
C37 0.0367(15) 0.0457(18) 0.0354(15) -0.0016(14) 0.0044(12) -0.0068(14)
C38 0.0448(17) 0.055(3) 0.0391(17) 0.0036(15) 0.0110(14) -0.0008(16)
C39 0.0399(15) 0.0495(19) 0.0374(16) -0.0012(14) 0.0065(13) 0.0058(15)
C40 0.0409(16) 0.0338(17) 0.0397(16) -0.0045(13) -0.0018(13) 0.0047(13)
C41 0.0450(16) 0.0456(19) 0.0370(16) -0.0028(15) 0.0085(13) 0.0008(15)
C42 0.0369(16) 0.058(3) 0.0453(18) -0.0060(15) 0.0068(14) -0.0082(16)
C43 0.0445(17) 0.0403(18) 0.0470(18) -0.0039(14) 0.0039(14) 0.0090(15)
C44 0.0303(14) 0.0418(18) 0.0388(15) -0.0024(12) 0.0059(12) 0.0000(14)
C45 0.0313(14) 0.0345(17) 0.0475(18) -0.0019(12) 0.0026(13) 0.0038(13)
C46 0.0273(13) 0.0400(17) 0.0378(16) 0.0047(12) 0.0056(12) 0.0044(13)
C47 0.0425(16) 0.055(3) 0.0482(18) 0.0083(16) 0.0100(14) 0.0023(17)
C48 0.0324(15) 0.069(3) 0.052(2) -0.0088(15) 0.0061(14) 0.0042(18)
C49 0.0376(15) 0.054(2) 0.0377(16) 0.0078(14) 0.0115(13) -0.0013(15)
C50 0.0275(13) 0.054(2) 0.0423(16) -0.0048(14) 0.0026(12) -0.0009(15)
C51 0.0437(18) 0.075(3) 0.068(3) -0.0045(18) 0.0163(17) 0.004(2)
C52 0.0333(15) 0.054(2) 0.0394(16) -0.0057(14) 0.0019(13) 0.0099(15)
C53 0.0347(15) 0.055(2) 0.0437(17) -0.0056(14) 0.0119(13) 0.0042(15)
C54 0.0532(19) 0.0425(19) 0.0471(18) 0.0001(15) -0.0073(15) 0.0088(15)
C55 0.0376(16) 0.049(2) 0.0408(17) -0.0037(14) 0.0061(13) -0.0021(14)
C56 0.0453(17) 0.042(2) 0.0520(19) 0.0069(15) 0.0067(15) 0.0062(16)
C57 0.0445(16) 0.0374(18) 0.0411(16) 0.0061(14) -0.0029(13) -0.0036(14)
C58 0.0478(18) 0.047(2) 0.057(2) 0.0016(16) 0.0033(15) 0.0085(17)
C60 0.061(3) 0.037(2) 0.084(3) -0.0015(18) 0.004(2) 0.0008(19)
C61 0.068(3) 0.077(3) 0.059(3) -0.014(3) 0.026(2) -0.018(3)

loop_
_atom_type_symbol
_atom_type_description
_atom_type_scat_dispersion_real
_atom_type_scat_dispersion_imag
_atom_type_scat_source
C C 0.0181 0.0091
;
International Tables for Crystallography
(1992, Vol. C, Tables 4.2.6.8 and 6.1.1.4)
;
O O 0.0492 0.0322
;
International Tables for Crystallography
(1992, Vol. C, Tables 4.2.6.8 and 6.1.1.4)
;
N N 0.0311 0.0180
;
International Tables for Crystallography
(1992, Vol. C, Tables 4.2.6.8 and 6.1.1.4)
;
H H 0.0000 0.0000
;
International Tables for Crystallography
(1992, Vol. C, Table 6.1.1.4)
;

loop_
_geom_angle_atom_site_label_1
_geom_angle_atom_site_label_2
_geom_angle_atom_site_label_3
_geom_angle
_geom_angle_publ_flag
C28 O1 C37 110.6(3) yes
C44 O3 C50 112.5(3) yes
C42 O4 C52 111.3(3) yes
C45 O6 C46 111.9(3) yes
C43 O9 C57 111.7(3) yes
C32 O10 C55 110.1(3) yes
C27 N1 C34 121.0(3) yes
C27 N1 C37 116.2(3) yes
C34 N1 C37 122.6(3) yes
C1 N2 C44 116.1(3) yes
C1 N2 C53 121.1(3) yes
C44 N2 C53 122.6(3) yes
C29 N3 C31 121.1(3) yes
C29 N3 C45 116.1(3) yes
C31 N3 C45 122.5(3) yes
C29 N4 C56 126.9(3) yes
C27 N19 C35 127.0(3) yes
C1 N21 C40 127.3(3) yes
O2 C1 N2 122.4(3) yes
O2 C1 N21 122.5(3) yes
N2 C1 N21 115.1(3) yes
O7 C2 C46 110.2(3) yes
O7 C2 C49 113.0(3) yes
C46 C2 C49 108.1(3) yes
O5 C27 N1 122.4(3) yes
O5 C27 N19 122.6(3) yes
N1 C27 N19 115.0(3) yes
O1 C28 C30 105.5(3) yes
O1 C28 C33 106.9(3) yes
O1 C28 C55 108.3(3) yes
C30 C28 C33 110.9(3) yes
C30 C28 C55 110.8(3) yes
C33 C28 C55 114.0(3) yes
O20 C29 N3 122.2(3) yes
O20 C29 N4 122.2(3) yes
N3 C29 N4 115.5(3) yes
O8 C30 C28 112.4(3) yes
O8 C30 C54 113.0(3) yes
C28 C30 C54 107.7(3) yes
N3 C31 C36 122.6(3) yes
O10 C32 C37 106.2(3) yes
O10 C32 C54 109.9(3) yes
C37 C32 C54 111.3(3) yes
O12 C33 C28 112.9(3) yes
N1 C34 C39 123.1(3) yes
O22 C35 N19 119.4(4) yes
O22 C35 C39 125.6(4) yes
N19 C35 C39 115.0(3) yes
C31 C36 C56 118.6(3) yes
C31 C36 C60 122.1(3) yes
C56 C36 C60 119.3(3) yes
O1 C37 N1 107.7(3) yes
O1 C37 C32 108.8(3) yes
N1 C37 C32 111.6(3) yes
O11 C38 C46 112.2(3) yes
C34 C39 C35 118.8(3) yes
C34 C39 C51 121.9(4) yes
C35 C39 C51 119.3(3) yes
O15 C40 N21 120.4(3) yes
O15 C40 C41 124.1(4) yes
N21 C40 C41 115.4(3) yes
C40 C41 C53 117.6(4) yes
C40 C41 C61 118.6(3) yes
C53 C41 C61 123.8(4) yes
O4 C42 C50 109.9(3) yes
O9 C43 C46 109.7(3) yes
O3 C44 N2 108.1(3) yes
O3 C44 C52 108.7(3) yes
N2 C44 C52 114.2(3) yes
O6 C45 N3 107.6(3) yes
O6 C45 C57 109.2(3) yes
N3 C45 C57 111.6(3) yes
O6 C46 C2 105.9(3) yes
O6 C46 C38 106.8(3) yes
O6 C46 C43 108.2(3) yes
C2 C46 C38 113.1(3) yes
C2 C46 C43 110.8(3) yes
C38 C46 C43 111.6(3) yes
O18 C47 C50 111.8(3) yes
O18 C47 C58 109.4(3) yes
C50 C47 C58 107.2(3) yes
O21 C48 C50 113.7(3) yes
C2 C49 C57 108.3(3) yes
O3 C50 C42 108.4(3) yes
O3 C50 C47 107.6(3) yes
O3 C50 C48 104.8(3) yes
C42 C50 C47 109.7(3) yes
C42 C50 C48 112.8(3) yes
C47 C50 C48 113.2(3) yes
O4 C52 C44 106.4(3) yes
O4 C52 C58 110.5(3) yes
C44 C52 C58 110.8(3) yes
N2 C53 C41 123.4(3) yes
C30 C54 C32 107.7(3) yes
O10 C55 C28 110.6(3) yes
O19 C56 N4 120.1(3) yes
O19 C56 C36 124.7(4) yes
N4 C56 C36 115.2(3) yes
O9 C57 C45 106.4(3) yes
O9 C57 C49 109.8(3) yes
C45 C57 C49 111.0(3) yes
C47 C58 C52 108.1(3) yes
C2 O7 H40 108.999 no
C30 O8 H41 109.034 no
C38 O11 H42 108.863 no
C33 O12 H43 109.938 no
H49 O13 H50 105.001 no
H51 O14 H52 104.960 no
H53 O16 H54 103.957 no
H55 O17 H56 107.191 no
C47 O18 H44 104.550 no
C48 O21 H45 123.927 no
C29 N4 H48 116.779 no
C56 N4 H48 116.321 no
C27 N19 H46 112.384 no
C35 N19 H46 119.770 no
C1 N21 H47 112.255 no
C40 N21 H47 120.473 no
O7 C2 H10 107.880 no
C46 C2 H10 108.665 no
C49 C2 H10 108.993 no
O8 C30 H4 107.282 no
C28 C30 H4 107.754 no
C54 C30 H4 108.552 no
N3 C31 H1 118.185 no
C36 C31 H1 119.253 no
O10 C32 H5 109.778 no
C37 C32 H5 109.955 no
C54 C32 H5 109.553 no
O12 C33 H13 106.835 no
O12 C33 H14 105.831 no
C28 C33 H13 111.038 no
C28 C33 H14 110.755 no
H13 C33 H14 109.282 no
N1 C34 H2 118.228 no
C39 C34 H2 118.684 no
O1 C37 H6 109.492 no
N1 C37 H6 109.411 no
C32 C37 H6 109.742 no
O11 C38 H15 107.320 no
O11 C38 H16 106.527 no
C46 C38 H15 110.848 no
C46 C38 H16 110.492 no
H15 C38 H16 109.282 no
O4 C42 H17 106.059 no
O4 C42 H18 106.699 no
C50 C42 H17 111.738 no
C50 C42 H18 113.009 no
H17 C42 H18 109.075 no
O9 C43 H19 107.284 no
O9 C43 H20 107.470 no
C46 C43 H19 111.544 no
C46 C43 H20 111.342 no
H19 C43 H20 109.290 no
O3 C44 H7 108.147 no
N2 C44 H7 108.663 no
C52 C44 H7 108.879 no
O6 C45 H11 109.284 no
N3 C45 H11 109.315 no
C57 C45 H11 109.793 no
O18 C47 H8 109.288 no
C50 C47 H8 109.906 no
C58 C47 H8 109.262 no
O21 C48 H21 106.574 no
O21 C48 H22 105.466 no
C50 C48 H21 110.616 no
C50 C48 H22 111.015 no
H21 C48 H22 109.221 no
C2 C49 H23 109.669 no
C2 C49 H24 110.537 no
C57 C49 H23 109.090 no
C57 C49 H24 109.755 no
H23 C49 H24 109.495 no
C39 C51 H31 109.792 no
C39 C51 H32 109.885 no
C39 C51 H33 108.843 no
H31 C51 H32 109.426 no
H31 C51 H33 109.433 no
H32 C51 H33 109.446 no
O4 C52 H9 109.494 no
C44 C52 H9 109.745 no
C58 C52 H9 109.880 no
N2 C53 H3 118.404 no
C41 C53 H3 118.226 no
C30 C54 H25 109.031 no
C30 C54 H26 109.868 no
C32 C54 H25 109.490 no
C32 C54 H26 111.186 no
H25 C54 H26 109.501 no
O10 C55 H27 106.736 no
O10 C55 H28 106.550 no
C28 C55 H27 111.418 no
C28 C55 H28 112.076 no
H27 C55 H28 109.157 no
O9 C57 H12 109.555 no
C45 C57 H12 109.443 no
C49 C57 H12 110.540 no
C47 C58 H29 111.367 no
C47 C58 H30 109.572 no
C52 C58 H29 109.364 no
C52 C58 H30 108.870 no
H29 C58 H30 109.481 no
C36 C60 H34 109.747 no
C36 C60 H35 108.994 no
C36 C60 H36 109.751 no
H34 C60 H35 109.426 no
H34 C60 H36 109.446 no
H35 C60 H36 109.463 no
C41 C61 H37 109.031 no
C41 C61 H38 109.902 no
C41 C61 H39 109.553 no
H37 C61 H38 109.443 no
H37 C61 H39 109.448 no
H38 C61 H39 109.449 no

loop_
_geom_bond_atom_site_label_1
_geom_bond_atom_site_label_2
_geom_bond_distance
_geom_bond_publ_flag
O1 C28 1.473(3) yes
O1 C37 1.415(4) yes
O2 C1 1.228(5) yes
O3 C44 1.413(4) yes
O3 C50 1.453(4) yes
O4 C42 1.442(5) yes
O4 C52 1.425(4) yes
O5 C27 1.223(5) yes
O6 C45 1.411(4) yes
O6 C46 1.455(4) yes
O7 C2 1.430(4) yes
O8 C30 1.418(4) yes
O9 C43 1.436(5) yes
O9 C57 1.425(4) yes
O10 C32 1.439(4) yes
O10 C55 1.432(5) yes
O11 C38 1.428(5) yes
O12 C33 1.439(5) yes
O15 C40 1.232(4) yes
O18 C47 1.424(4) yes
O19 C56 1.224(5) yes
O20 C29 1.220(5) yes
O21 C48 1.412(6) yes
O22 C35 1.233(4) yes
N1 C27 1.378(4) yes
N1 C34 1.389(5) yes
N1 C37 1.478(4) yes
N2 C1 1.356(4) yes
N2 C44 1.472(4) yes
N2 C53 1.396(5) yes
N3 C29 1.380(4) yes
N3 C31 1.384(5) yes
N3 C45 1.480(4) yes
N4 C29 1.360(5) yes
N4 C56 1.379(5) yes
N19 C27 1.369(4) yes
N19 C35 1.390(5) yes
N21 C1 1.377(4) yes
N21 C40 1.367(5) yes
C2 C46 1.537(5) yes
C2 C49 1.536(5) yes
C28 C30 1.534(5) yes
C28 C33 1.508(5) yes
C28 C55 1.509(5) yes
C30 C54 1.553(6) yes
C31 C36 1.347(5) yes
C32 C37 1.533(5) yes
C32 C54 1.511(6) yes
C34 C39 1.339(5) yes
C35 C39 1.441(5) yes
C36 C56 1.450(5) yes
C36 C60 1.497(6) yes
C38 C46 1.501(5) yes
C39 C51 1.507(6) yes
C40 C41 1.454(5) yes
C41 C53 1.340(5) yes
C41 C61 1.496(6) yes
C42 C50 1.515(5) yes
C43 C46 1.507(5) yes
C44 C52 1.514(5) yes
C45 C57 1.533(5) yes
C47 C50 1.519(6) yes
C47 C58 1.557(6) yes
C48 C50 1.519(6) yes
C49 C57 1.500(5) yes
C52 C58 1.523(6) yes
O7 H40 0.822 no
O8 H41 0.820 no
O11 H42 0.820 no
O12 H43 0.830 no
O13 H49 0.834 no
O13 H50 0.888 no
O14 H51 0.913 no
O14 H52 0.952 no
O16 H53 1.010 no
O16 H54 1.032 no
O17 H55 1.021 no
O17 H56 0.985 no
O18 H44 1.033 no
O21 H45 0.743 no
N4 H48 0.930 no
N19 H46 0.984 no
N21 H47 0.894 no
C2 H10 0.980 no
C30 H4 0.980 no
C31 H1 0.930 no
C32 H5 0.980 no
C33 H13 0.970 no
C33 H14 0.970 no
C34 H2 0.930 no
C37 H6 0.980 no
C38 H15 0.970 no
C38 H16 0.970 no
C42 H17 0.970 no
C42 H18 0.970 no
C43 H19 0.970 no
C43 H20 0.970 no
C44 H7 0.980 no
C45 H11 0.980 no
C47 H8 0.980 no
C48 H21 0.970 no
C48 H22 0.970 no
C49 H23 0.970 no
C49 H24 0.970 no
C51 H31 0.960 no
C51 H32 0.960 no
C51 H33 0.960 no
C52 H9 0.980 no
C53 H3 0.930 no
C54 H25 0.970 no
C54 H26 0.970 no
C55 H27 0.970 no
C55 H28 0.970 no
C57 H12 0.980 no
C58 H29 0.970 no
C58 H30 0.970 no
C60 H34 0.960 no
C60 H35 0.960 no
C60 H36 0.960 no
C61 H37 0.960 no
C61 H38 0.960 no
C61 H39 0.960 no

loop_
_geom_contact_atom_site_label_1
_geom_contact_atom_site_label_2
_geom_contact_distance
_geom_contact_publ_flag
_geom_contact_site_symmetry_2
O1 O10 2.888(4) no .
O1 O12 2.982(4) no .
O1 C27 3.572(4) no .
O1 C34 2.731(4) no .
O1 C54 2.765(5) no .
O2 C40 3.565(5) no .
O2 C44 2.678(4) no .
O2 C52 3.203(4) no .
O2 C53 3.530(5) no .
O3 O4 2.828(3) no .
O3 O21 2.916(4) no .
O3 C1 3.549(4) no .
O3 C53 2.702(4) no .
O3 C58 2.774(5) no .
O4 O18 3.357(4) no .
O4 C47 2.843(5) no .
O5 C32 3.258(4) no .
O5 C34 3.534(5) no .
O5 C35 3.575(5) no .
O5 C37 2.703(4) no .
O6 O9 2.836(4) no .
O6 O11 2.743(4) no .
O6 C29 3.572(4) no .
O6 C31 2.724(4) no .
O6 C49 2.796(5) no .
O7 O9 3.425(4) no .
O7 O11 3.579(4) no .
O7 C38 2.956(5) no .
O7 C43 2.972(5) no .
O7 C57 3.487(4) no .
O8 O10 3.381(4) no .
O8 C32 3.474(5) no .
O8 C33 2.974(5) no .
O8 C55 2.990(5) no .
O9 C2 2.821(4) no .
O10 C30 2.811(5) no .
O11 C2 3.009(4) no .
O12 C55 2.886(5) no .
O15 C1 3.556(4) no .
O15 C53 3.538(4) no .
O15 C61 2.877(6) no .
O18 C42 2.892(5) no .
O18 C48 3.058(5) no .
O18 C52 3.439(4) no .
O19 C29 3.535(5) no .
O19 C31 3.547(5) no .
O19 C60 2.895(5) no .
O20 C31 3.528(4) no .
O20 C45 2.699(4) no .
O20 C56 3.551(5) no .
O20 C57 3.242(4) no .
O21 C42 2.880(5) no .
O22 C27 3.556(4) no .
O22 C34 3.549(4) no .
O22 C51 2.913(6) no .
N1 C28 3.556(4) no .
N1 C35 2.793(4) no .
N1 C54 3.094(4) no .
N2 C40 2.784(4) no .
N2 C50 3.536(4) no .
N2 C58 3.098(4) no .
N3 C46 3.508(4) no .
N3 C49 3.036(4) no .
N3 C56 2.787(5) no .
N4 C31 2.682(4) no .
N19 C34 2.674(5) no .
N21 C53 2.662(5) no .
C1 C41 2.834(5) no .
C1 C52 3.183(4) no .
C2 C45 2.901(4) no .
C27 C32 3.190(5) no .
C27 C39 2.830(5) no .
C28 C32 2.486(5) no .
C29 C36 2.821(5) no .
C29 C57 3.178(5) no .
C30 C37 2.944(5) no .
C31 C49 3.297(5) no .
C31 C57 3.357(5) no .
C32 C34 3.357(5) no .
C34 C54 3.354(5) no .
C37 C55 2.643(4) no .
C42 C44 2.704(5) no .
C42 C58 2.901(6) no .
C43 C45 2.693(5) no .
C43 C49 2.904(5) no .
C44 C47 2.940(5) no .
C46 C57 2.485(5) no .
C50 C52 2.484(5) no .
C52 C53 3.472(5) no .
C53 C58 3.506(5) no .
C54 C55 2.927(6) no .
O1 O15 3.386(4) no .
O1 N21 3.400(4) no .
O1 C40 3.249(4) no .
O2 O16 2.796(5) no .
O2 C42 3.366(5) no 2_646
O3 O22 3.175(4) no .
O3 C35 3.211(4) no .
O3 C39 3.260(4) no .
O3 C51 3.292(5) no .
O4 N19 2.918(4) no 2_646
O5 O7 2.821(4) no 1_465
O5 O15 3.424(4) no 1_565
O5 O17 3.501(7) no .
O6 O18 3.518(4) no .
O6 C47 3.557(5) no .
O7 O5 2.821(4) no 1_645
O7 O15 3.504(4) no 1_655
O7 O16 3.546(6) no 1_655
O7 N21 2.777(4) no 1_655
O7 C1 3.590(4) no 1_655
O7 C40 3.561(5) no 1_655
O7 C42 3.481(4) no 2_746
O8 O12 2.939(4) no 2_555
O8 N3 3.375(4) no 2_655
O8 N4 3.313(4) no 2_655
O8 C29 3.175(5) no 2_655
O8 C49 3.310(4) no 2_655
O8 C57 3.444(4) no 2_655
O9 O17 2.786(6) no 1_645
O9 C60 3.370(5) no 1_545
O10 O12 3.510(4) no 2_555
O10 O17 3.593(8) no .
O10 C33 3.411(4) no 2_555
O11 O16 2.799(5) no 1_655
O11 O17 3.477(8) no 1_655
O11 O18 2.760(4) no .
O11 C38 3.436(5) no 2_756
O11 C43 3.506(5) no 2_756
O12 O8 2.939(4) no 2_545
O12 O10 3.510(4) no 2_545
O12 O15 2.820(4) no .
O12 C49 3.424(5) no 1_455
O12 C55 3.441(4) no 2_545
O13 O14 3.072(11) no .
O13 O14 2.403(11) no 2_645
O13 O19 2.936(6) no .
O13 O20 3.241(5) no 2_655
O13 N4 2.830(7) no 2_655
O13 C29 3.447(6) no 2_655
O13 C51 3.491(7) no .
O14 O13 3.072(11) no .
O14 O13 2.403(11) no 2_655
O14 O19 2.697(8) no .
O14 O20 2.715(7) no 1_565
O14 C60 3.576(8) no .
O14 C61 3.357(7) no 2_655
O15 O1 3.386(4) no .
O15 O5 3.424(4) no 1_545
O15 O7 3.504(4) no 1_455
O15 O12 2.820(4) no .
O15 N1 3.528(4) no 1_545
O15 N19 3.479(4) no 1_545
O15 C27 3.208(4) no 1_545
O15 C32 3.398(5) no 1_545
O15 C33 3.377(4) no .
O15 C54 3.572(5) no 1_545
O16 O2 2.796(5) no .
O16 O7 3.546(6) no 1_455
O16 O11 2.799(5) no 1_455
O16 O17 2.783(8) no .
O16 O18 2.954(6) no 2_656
O16 C38 3.586(6) no 1_455
O17 O5 3.501(7) no .
O17 O9 2.786(6) no 1_465
O17 O10 3.593(8) no .
O17 O11 3.477(8) no 1_455
O17 O16 2.783(8) no .
O17 C2 3.207(6) no 1_455
O17 C31 3.455(7) no 1_455
O17 C37 3.363(9) no .
O17 C43 3.484(7) no 1_465
O17 C60 3.536(8) no 1_455
O18 O6 3.518(4) no .
O18 O11 2.760(4) no .
O18 O16 2.954(6) no 2_646
O18 C38 3.255(5) no .
O19 O13 2.936(6) no .
O19 O14 2.697(8) no .
O20 O13 3.241(5) no 2_645
O20 O14 2.715(7) no 1_545
O20 C51 3.426(6) no 1_545
O20 C60 3.375(5) no 1_545
O21 O22 2.874(4) no .
O21 C43 3.578(5) no 1_565
O22 O3 3.175(4) no .
O22 O21 2.874(4) no .
N1 O15 3.528(4) no 1_565
N3 O8 3.375(4) no 2_645
N4 O8 3.313(4) no 2_645
N4 O13 2.830(7) no 2_645
N4 C30 3.411(5) no 2_645
N19 O4 2.918(4) no 2_656
N19 O15 3.479(4) no 1_565
N19 C40 3.359(5) no 1_565
N19 C52 3.576(4) no 2_656
N21 O1 3.400(4) no .
N21 O7 2.777(4) no 1_455
C1 O7 3.590(4) no 1_455
C2 O17 3.207(6) no 1_655
C27 O15 3.208(4) no 1_565
C27 C40 3.549(5) no 1_565
C29 O8 3.175(5) no 2_645
C29 O13 3.447(6) no 2_645
C30 N4 3.411(5) no 2_655
C31 O17 3.455(7) no 1_655
C32 O15 3.398(5) no 1_565
C33 O10 3.411(4) no 2_545
C33 O15 3.377(4) no .
C35 O3 3.211(4) no .
C35 C41 3.572(5) no 1_565
C35 C44 3.479(5) no .
C37 O17 3.363(9) no .
C38 O11 3.436(5) no 2_746
C38 O16 3.586(6) no 1_655
C38 O18 3.255(5) no .
C39 O3 3.260(4) no .
C40 O1 3.249(4) no .
C40 O7 3.561(5) no 1_455
C40 N19 3.359(5) no 1_545
C40 C27 3.549(5) no 1_545
C41 C35 3.572(5) no 1_545
C42 O2 3.366(5) no 2_656
C42 O7 3.481(4) no 2_756
C43 O11 3.506(5) no 2_746
C43 O17 3.484(7) no 1_645
C43 O21 3.578(5) no 1_545
C44 C35 3.479(5) no .
C47 O6 3.557(5) no .
C49 O8 3.310(4) no 2_645
C49 O12 3.424(5) no 1_655
C51 O3 3.292(5) no .
C51 O13 3.491(7) no .
C51 O20 3.426(6) no 1_565
C52 N19 3.576(4) no 2_646
C54 O15 3.572(5) no 1_565
C55 O12 3.441(4) no 2_555
C57 O8 3.444(4) no 2_645
C57 C60 3.523(6) no 1_545
C60 O9 3.370(5) no 1_565
C60 O14 3.576(8) no .
C60 O17 3.536(8) no 1_655
C60 O20 3.375(5) no 1_565
C60 C57 3.523(6) no 1_565
C61 O14 3.357(7) no 2_645
O1 H2 2.4175 no .
O1 H4 2.5554 no .
O1 H5 3.2349 no .
O1 H13 2.5059 no .
O1 H14 3.2425 no .
O1 H25 2.9665 no .
O1 H27 2.5794 no .
O1 H28 3.2749 no .
O1 H43 2.9037 no .
O2 H7 2.4171 no .
O2 H9 2.7397 no .
O2 H47 2.3848 no .
O3 H3 2.3805 no .
O3 H8 2.6131 no .
O3 H9 3.2205 no .
O3 H17 2.6051 no .
O3 H18 3.2705 no .
O3 H21 2.4691 no .
O3 H22 3.2106 no .
O3 H29 3.0439 no .
O3 H45 2.8969 no .
O4 H7 2.4552 no .
O4 H29 3.2489 no .
O4 H30 2.6343 no .
O5 H5 2.8132 no .
O5 H6 2.4230 no .
O5 H46 2.4142 no .
O6 H1 2.3998 no .
O6 H10 2.5563 no .
O6 H12 3.2356 no .
O6 H15 3.2249 no .
O6 H16 2.6147 no .
O6 H19 2.5833 no .
O6 H20 3.2514 no .
O6 H23 3.0616 no .
O6 H42 3.4874 no .
O7 H15 2.6388 no .
O7 H20 2.7297 no .
O7 H23 3.1149 no .
O7 H24 2.4684 no .
O8 H13 3.3824 no .
O8 H14 2.6336 no .
O8 H25 3.1247 no .
O8 H26 2.4693 no .
O8 H28 2.7897 no .
O9 H11 2.5088 no .
O9 H23 3.2230 no .
O9 H24 2.6139 no .
O9 H40 3.1151 no .
O10 H6 2.4812 no .
O10 H25 3.2459 no .
O10 H26 2.6688 no .
O10 H41 2.9821 no .
O11 H1 3.5649 no .
O11 H10 2.6815 no .
O12 H27 2.6644 no .
O12 H28 3.0969 no .
O15 H37 3.4955 no .
O15 H38 2.4467 no .
O15 H39 3.5438 no .
O15 H47 2.4621 no .
O18 H18 2.6329 no .
O18 H21 3.4993 no .
O18 H22 2.7513 no .
O18 H29 3.1102 no .
O18 H30 2.3934 no .
O19 H35 2.6965 no .
O19 H36 3.0548 no .
O19 H48 2.4154 no .
O20 H11 2.4251 no .
O20 H12 2.7753 no .
O20 H48 2.4382 no .
O21 H17 2.6003 no .
O21 H18 3.1854 no .
O22 H31 3.5616 no .
O22 H32 2.4950 no .
O22 H33 3.5483 no .
O22 H46 2.5022 no .
N1 H5 2.6290 no .
N1 H25 2.7637 no .
N1 H46 3.1634 no .
N2 H9 2.6643 no .
N2 H29 2.7901 no .
N2 H47 3.0759 no .
N3 H12 2.6555 no .
N3 H23 2.7057 no .
N3 H48 3.1519 no .
N21 H3 3.5918 no .
C1 H3 3.2189 no .
C1 H7 2.5085 no .
C1 H9 2.9247 no .
C2 H1 3.0575 no .
C2 H12 3.3247 no .
C2 H15 2.7244 no .
C2 H16 3.3717 no .
C2 H19 3.3535 no .
C2 H20 2.7638 no .
C27 H2 3.2312 no .
C27 H5 2.9124 no .
C27 H6 2.5323 no .
C28 H2 3.4152 no .
C28 H5 3.4656 no .
C28 H6 2.8708 no .
C28 H25 3.0641 no .
C28 H26 3.1878 no .
C28 H41 2.5519 no .
C28 H43 2.7952 no .
C29 H1 3.2300 no .
C29 H11 2.5385 no .
C29 H12 2.9085 no .
C29 H23 3.5899 no .
C30 H2 3.2288 no .
C30 H5 3.3337 no .
C30 H13 2.7681 no .
C30 H14 2.6635 no .
C30 H27 3.3465 no .
C30 H28 2.7918 no .
C31 H10 3.2402 no .
C31 H11 3.2413 no .
C31 H23 2.6956 no .
C31 H34 2.5673 no .
C31 H35 3.1670 no .
C31 H36 3.0008 no .
C32 H2 3.4132 no .
C32 H4 3.1369 no .
C32 H27 2.8772 no .
C32 H28 3.0631 no .
C32 H41 3.3822 no .
C33 H4 2.6395 no .
C33 H27 2.7989 no .
C33 H28 2.7443 no .
C33 H41 3.1730 no .
C34 H4 3.5027 no .
C34 H6 3.2474 no .
C34 H25 2.7176 no .
C34 H31 2.7388 no .
C34 H32 3.2586 no .
C34 H33 2.7362 no .
C35 H2 3.2353 no .
C35 H31 3.1570 no .
C35 H32 2.5625 no .
C35 H33 3.1480 no .
C36 H23 3.5642 no .
C36 H48 3.2252 no .
C37 H2 2.6592 no .
C37 H4 3.3055 no .
C37 H25 2.6791 no .
C37 H26 3.3604 no .
C37 H27 2.7739 no .
C37 H28 3.5817 no .
C38 H10 2.7119 no .
C38 H19 2.7224 no .
C38 H20 2.7105 no .
C38 H40 3.4652 no .
C39 H46 3.2867 no .
C40 H3 3.2345 no .
C40 H37 3.1412 no .
C40 H38 2.5465 no .
C40 H39 3.1545 no .
C41 H47 3.2122 no .
C42 H7 2.8351 no .
C42 H8 3.3322 no .
C42 H9 3.2101 no .
C42 H21 3.3521 no .
C42 H22 2.8316 no .
C42 H30 3.2675 no .
C42 H44 3.4144 no .
C42 H45 3.2536 no .
C43 H10 3.3389 no .
C43 H11 2.8623 no .
C43 H12 3.2068 no .
C43 H15 2.7646 no .
C43 H16 2.6405 no .
C43 H24 3.2808 no .
C43 H40 2.8791 no .
C44 H3 2.6661 no .
C44 H8 3.3231 no .
C44 H17 2.9073 no .
C44 H29 2.6908 no .
C44 H30 3.3291 no .
C45 H1 2.6543 no .
C45 H10 3.2335 no .
C45 H19 2.8878 no .
C45 H23 2.6819 no .
C45 H24 3.3383 no .
C46 H1 3.2918 no .
C46 H11 2.9214 no .
C46 H12 3.4637 no .
C46 H23 3.0992 no .
C46 H24 3.1559 no .
C46 H40 2.7560 no .
C46 H42 3.1308 no .
C47 H3 3.3063 no .
C47 H9 3.3529 no .
C47 H17 3.3347 no .
C47 H18 2.7333 no .
C47 H21 2.8064 no .
C47 H22 2.7087 no .
C48 H8 2.6943 no .
C48 H17 2.7466 no .
C48 H18 2.8015 no .
C48 H44 2.8033 no .
C49 H1 3.1150 no .
C49 H11 3.3365 no .
C49 H20 3.3056 no .
C49 H40 2.4546 no .
C50 H3 3.3758 no .
C50 H7 2.8995 no .
C50 H9 3.4633 no .
C50 H29 3.0909 no .
C50 H30 3.1429 no .
C50 H44 2.7277 no .
C50 H45 2.8069 no .
C51 H2 2.6236 no .
C52 H3 3.5496 no .
C52 H8 3.1679 no .
C52 H17 2.9301 no .
C52 H18 3.0386 no .
C53 H7 3.2038 no .
C53 H8 3.5447 no .
C53 H29 2.9517 no .
C53 H37 2.7544 no .
C53 H38 3.2650 no .
C53 H39 2.7574 no .
C53 H47 3.5539 no .
C54 H2 3.1158 no .
C54 H6 3.3442 no .
C54 H28 3.3808 no .
C54 H41 2.6509 no .
C55 H4 3.3315 no .
C55 H5 3.1962 no .
C55 H6 2.7387 no .
C55 H13 3.3537 no .
C55 H14 2.8335 no .
C55 H26 3.3584 no .
C55 H41 2.6416 no .
C55 H43 3.3581 no .
C56 H1 3.2509 no .
C56 H34 3.3190 no .
C56 H35 2.6682 no .
C56 H36 2.8738 no .
C57 H1 3.4327 no .
C57 H10 3.1074 no .
C57 H19 2.9302 no .
C57 H20 3.0492 no .
C57 H40 3.3547 no .
C58 H3 3.3223 no .
C58 H7 3.3317 no .
C58 H18 3.2947 no .
C58 H44 3.2890 no .
C60 H1 2.6367 no .
C61 H3 2.6465 no .
H1 H10 2.5202 no .
H1 H11 3.4824 no .
H1 H23 2.6057 no .
H1 H34 2.3772 no .
H1 H35 3.4058 no .
H1 H36 3.1289 no .
H2 H4 2.7610 no .
H2 H6 3.4966 no .
H2 H25 2.5182 no .
H2 H31 2.6723 no .
H2 H32 3.5309 no .
H2 H33 2.6764 no .
H3 H7 3.4524 no .
H3 H8 2.8513 no .
H3 H21 3.5926 no .
H3 H29 2.8407 no .
H3 H37 2.6949 no .
H3 H38 3.5493 no .
H3 H39 2.7132 no .
H4 H13 2.5451 no .
H4 H14 2.8525 no .
H4 H25 2.1833 no .
H4 H26 2.6867 no .
H4 H41 2.6121 no .
H5 H6 2.4501 no .
H5 H25 2.3761 no .
H5 H26 2.3529 no .
H6 H27 2.5448 no .
H7 H9 2.4103 no .
H7 H17 2.7288 no .
H8 H21 2.6168 no .
H8 H22 2.8983 no .
H8 H29 2.2349 no .
H8 H30 2.7019 no .
H8 H44 2.1352 no .
H9 H29 2.3692 no .
H9 H30 2.3493 no .
H10 H15 2.9712 no .
H10 H23 2.1817 no .
H10 H24 2.7040 no .
H10 H40 2.6004 no .
H10 H42 3.4191 no .
H11 H12 2.4144 no .
H11 H19 2.7487 no .
H11 H23 3.5969 no .
H12 H23 2.3540 no .
H12 H24 2.3505 no .
H13 H43 2.0682 no .
H14 H27 3.2380 no .
H14 H28 2.7118 no .
H14 H41 2.7946 no .
H14 H43 2.5861 no .
H15 H19 3.1162 no .
H15 H20 2.6369 no .
H15 H40 3.1340 no .
H15 H42 2.1533 no .
H16 H19 2.5152 no .
H16 H20 2.9187 no .
H16 H42 2.1422 no .
H17 H21 3.5733 no .
H17 H22 3.1650 no .
H17 H45 2.8362 no .
H18 H22 2.7687 no .
H18 H30 3.4253 no .
H18 H44 3.1130 no .
H20 H24 3.4516 no .
H20 H40 2.5027 no .
H21 H44 3.1258 no .
H21 H45 2.2039 no .
H22 H44 2.2681 no .
H22 H45 2.5873 no .
H23 H40 3.2271 no .
H24 H40 2.1821 no .
H25 H41 3.4635 no .
H26 H28 3.5937 no .
H26 H41 2.5099 no .
H27 H41 3.5754 no .
H27 H43 3.0271 no .
H28 H41 2.2500 no .
H30 H44 3.3727 no .
O1 H47 3.5481 no .
O2 H17 2.6957 no 2_646
O2 H18 3.2510 no 2_646
O2 H30 2.7893 no 2_656
O2 H53 1.8447 no .
O2 H54 2.9550 no .
O3 H32 3.1391 no .
O3 H33 2.9911 no .
O4 H9 3.1719 no 2_656
O4 H29 3.5478 no 2_656
O4 H46 1.9372 no 2_646
O5 H18 3.4400 no 2_656
O5 H20 3.0558 no 1_465
O5 H24 3.1316 no 1_465
O5 H30 3.5302 no 2_656
O5 H40 2.0240 no 1_465
O5 H47 3.5811 no 1_565
O5 H53 3.2678 no .
O5 H55 3.0310 no .
O5 H56 3.1000 no .
O6 H8 2.7818 no .
O6 H44 2.9286 no .
O7 H18 2.5458 no 2_746
O7 H47 1.9543 no 1_655
O7 H53 3.4143 no 1_655
O7 H54 3.5678 no 1_655
O8 H12 2.8612 no 2_655
O8 H23 2.6838 no 2_655
O8 H24 3.4300 no 2_655
O8 H27 3.5813 no 2_555
O8 H43 3.4485 no 2_555
O9 H34 2.6118 no 1_545
O9 H36 3.3460 no 1_545
O9 H55 3.0826 no 1_645
O9 H56 2.0150 no 1_645
O10 H12 3.2182 no 1_465
O10 H14 2.5561 no 2_555
O10 H24 3.3103 no 1_465
O10 H34 3.1686 no 1_455
O10 H35 3.2086 no 1_455
O10 H56 2.9333 no .
O11 H8 3.5404 no .
O11 H15 3.2378 no 2_756
O11 H16 2.8401 no 2_756
O11 H19 3.0603 no 2_756
O11 H20 3.1854 no 2_756
O11 H22 3.0507 no .
O11 H44 1.7935 no .
O11 H54 2.6591 no 1_655
O11 H55 3.2182 no 1_655
O12 H5 3.2049 no 1_545
O12 H23 2.9496 no 1_455
O12 H24 2.9971 no 1_455
O12 H26 3.1705 no 1_545
O12 H28 2.6484 no 2_545
O12 H41 2.1499 no 2_545
O13 H2 2.8711 no .
O13 H4 2.8868 no .
O13 H31 2.9127 no .
O13 H33 3.2908 no .
O13 H39 3.2711 no .
O13 H39 3.5462 no 2_655
O13 H48 1.9443 no 2_655
O13 H51 2.8740 no .
O13 H51 3.2989 no 2_645
O13 H52 3.5069 no .
O13 H52 2.5345 no 2_645
O14 H4 3.3874 no 2_655
O14 H13 3.0132 no 2_655
O14 H31 2.8256 no .
O14 H35 3.1314 no .
O14 H36 3.2206 no .
O14 H38 3.0991 no 2_655
O14 H39 2.7360 no 2_655
O14 H48 3.4197 no 1_565
O14 H48 3.3909 no 2_655
O14 H49 1.5734 no 2_655
O14 H50 2.4828 no .
O14 H50 2.7090 no 2_655
O15 H5 2.6164 no 1_545
O15 H13 2.9944 no .
O15 H24 3.0342 no 1_455
O15 H25 3.1816 no 1_545
O15 H40 3.1905 no 1_455
O15 H43 2.0111 no .
O16 H10 3.0873 no 1_455
O16 H15 3.3370 no 1_455
O16 H16 2.6465 no 2_656
O16 H20 3.4425 no 1_465
O16 H30 3.1449 no 2_656
O16 H42 2.8213 no 1_455
O16 H44 3.4370 no 2_656
O16 H47 3.5195 no .
O16 H55 1.8230 no .
O16 H56 3.4054 no .
O17 H1 2.6548 no 1_455
O17 H6 2.4023 no .
O17 H10 2.2363 no 1_455
O17 H20 3.2396 no 1_465
O17 H23 3.4521 no 1_455
O17 H27 3.0069 no .
O17 H34 2.6295 no 1_455
O17 H53 3.0115 no .
O18 H15 3.2913 no 2_756
O18 H16 2.7754 no .
O18 H20 2.8248 no 2_756
O18 H42 2.6879 no .
O18 H53 3.2264 no 2_646
O18 H54 3.2083 no 2_646
O19 H25 3.1246 no 2_645
O19 H26 3.4157 no 2_645
O19 H33 3.5528 no .
O19 H38 3.0921 no 2_655
O19 H49 3.1767 no .
O19 H50 2.1469 no .
O19 H51 1.7984 no .
O19 H52 3.0836 no .
O20 H4 3.2942 no 2_645
O20 H31 2.9481 no 1_545
O20 H32 3.0060 no 1_545
O20 H35 3.2895 no 1_545
O20 H36 2.6605 no 1_545
O20 H37 3.0199 no .
O20 H49 2.8639 no 2_645
O20 H50 3.5194 no 2_645
O20 H51 3.1703 no 1_545
O20 H52 1.8068 no 1_545
O21 H11 2.8788 no 1_565
O21 H15 3.5878 no 2_756
O21 H19 2.7119 no 1_565
O21 H32 2.9006 no .
O21 H54 2.8961 no 2_656
O22 H7 3.2066 no .
O22 H9 3.3041 no 2_656
O22 H17 3.2199 no .
O22 H29 2.8158 no 1_565
O22 H37 3.3429 no 1_565
O22 H45 2.2539 no .
N4 H4 2.8197 no 2_645
N4 H25 3.5827 no 2_645
N4 H37 3.3789 no .
N4 H39 3.0626 no .
N4 H49 3.0501 no 2_645
N4 H50 3.1718 no 2_645
N4 H52 3.3328 no 1_545
N19 H7 3.0502 no .
N19 H9 3.3553 no 2_656
N19 H30 3.4392 no 2_656
N19 H40 3.5655 no 1_465
N21 H18 3.5579 no 2_646
N21 H40 2.9061 no 1_455
N21 H46 3.5224 no 1_545
N21 H53 3.2696 no .
C1 H17 3.2521 no 2_646
C1 H18 3.5539 no 2_646
C1 H53 2.8118 no .
C2 H47 2.9047 no 1_655
C2 H55 3.3568 no 1_655
C27 H40 2.9653 no 1_465
C29 H4 3.1382 no 2_645
C29 H37 3.2220 no .
C29 H39 3.5271 no .
C29 H49 3.3380 no 2_645
C29 H52 2.8443 no 1_545
C30 H48 3.4598 no 2_655
C31 H21 3.1826 no .
C32 H24 3.0652 no 1_465
C32 H43 3.4433 no 1_565
C32 H56 3.3511 no .
C33 H28 3.1829 no 2_545
C33 H35 3.2838 no 2_645
C33 H41 3.2030 no 2_545
C35 H7 2.9430 no .
C35 H37 3.2250 no 1_565
C35 H45 3.1984 no .
C36 H21 3.4285 no .
C36 H27 3.5940 no 1_655
C36 H33 3.4801 no .
C36 H51 3.3824 no .
C37 H55 3.4858 no .
C37 H56 3.0582 no .
C38 H19 3.4931 no 2_756
C38 H22 3.2694 no 2_746
C38 H42 2.8101 no 2_746
C38 H44 2.5356 no .
C38 H44 3.5561 no 2_746
C38 H54 3.2425 no 1_655
C38 H54 3.4596 no 2_646
C39 H7 3.4570 no .
C39 H37 3.1378 no 1_565
C40 H13 3.5437 no .
C40 H40 3.4154 no 1_455
C40 H43 2.9703 no .
C40 H46 3.5879 no 1_545
C41 H2 3.5723 no .
C42 H9 3.3221 no 2_656
C42 H15 3.5421 no 2_756
C42 H46 3.0604 no 2_646
C43 H42 2.6958 no 2_746
C43 H44 3.5689 no 2_746
C43 H55 3.3880 no 1_645
C43 H56 2.9649 no 1_645
C45 H8 3.5290 no .
C45 H36 3.5738 no 1_545
C45 H45 3.5038 no 1_545
C46 H42 3.2967 no 2_746
C46 H44 3.3394 no .
C48 H15 3.2716 no 2_756
C48 H19 3.2244 no 1_565
C48 H32 3.2994 no .
C49 H5 3.1478 no 1_645
C49 H41 3.2446 no 2_645
C49 H43 3.1505 no 1_655
C49 H47 3.5384 no 1_655
C51 H3 3.5455 no .
C51 H21 3.4386 no .
C51 H36 3.0508 no .
C51 H37 3.1687 no 1_565
C51 H45 3.1842 no .
C51 H52 3.1327 no .
C52 H7 3.5048 no 2_646
C52 H17 3.5481 no 2_646
C52 H46 2.6895 no 2_646
C53 H2 3.5934 no .
C53 H33 3.1565 no .
C54 H28 3.3993 no 2_555
C54 H43 3.5113 no 1_565
C55 H14 3.1750 no 2_555
C55 H26 3.3106 no 2_545
C55 H34 3.4655 no 1_455
C55 H35 3.4051 no 1_455
C55 H41 3.5969 no 2_545
C55 H56 3.4179 no .
C56 H4 3.4524 no 2_645
C56 H25 3.4168 no 2_645
C56 H26 3.4088 no 2_645
C56 H33 3.4471 no .
C56 H50 3.0898 no .
C56 H51 2.8173 no .
C57 H34 3.0339 no 1_545
C57 H36 3.3578 no 1_545
C57 H56 3.0816 no 1_645
C58 H7 3.4826 no 2_646
C58 H46 3.2466 no 2_646
C58 H53 3.5449 no 2_646
C60 H12 2.8851 no 1_565
C60 H21 3.3923 no .
C60 H27 3.3813 no 1_655
C60 H32 3.5658 no .
C60 H51 3.0569 no .
C60 H52 3.1918 no .
C60 H56 3.1808 no 1_655
C61 H31 3.5872 no 1_545
C61 H48 3.4226 no .
C61 H50 3.3607 no 2_645
C61 H51 3.2724 no 2_645
H1 O17 2.6548 no 1_655
H1 H8 3.5087 no .
H1 H21 2.8568 no .
H1 H22 3.5566 no .
H1 H27 3.5849 no 1_655
H1 H55 3.4678 no 1_655
H1 H56 3.1164 no 1_655
H2 O13 2.8711 no .
H2 C41 3.5723 no .
H2 C53 3.5934 no .
H2 H39 3.5865 no .
H2 H49 3.1416 no .
H2 H50 3.5741 no .
H3 C51 3.5455 no .
H3 H33 2.7347 no .
H4 O13 2.8868 no .
H4 O14 3.3874 no 2_645
H4 O20 3.2942 no 2_655
H4 N4 2.8197 no 2_655
H4 C29 3.1382 no 2_655
H4 C56 3.4524 no 2_655
H4 H48 2.6841 no 2_655
H4 H49 2.7928 no .
H4 H52 3.3292 no 2_645
H5 O12 3.2049 no 1_565
H5 O15 2.6164 no 1_565
H5 C49 3.1478 no 1_465
H5 H12 3.5587 no 1_465
H5 H23 3.5867 no 1_465
H5 H24 2.2059 no 1_465
H5 H40 3.3016 no 1_465
H5 H43 2.6759 no 1_565
H5 H56 3.3748 no .
H6 O17 2.4023 no .
H6 H47 3.4593 no .
H6 H53 3.4439 no .
H6 H55 2.5179 no .
H6 H56 2.1865 no .
H7 O22 3.2066 no .
H7 N19 3.0502 no .
H7 C35 2.9430 no .
H7 C39 3.4570 no .
H7 C52 3.5048 no 2_656
H7 C58 3.4826 no 2_656
H7 H9 2.8214 no 2_656
H7 H29 3.5732 no 2_656
H7 H30 2.9137 no 2_656
H7 H46 3.1228 no .
H8 O6 2.7818 no .
H8 O11 3.5404 no .
H8 C45 3.5290 no .
H8 H1 3.5087 no .
H8 H11 3.5150 no .
H9 O4 3.1719 no 2_646
H9 O22 3.3041 no 2_646
H9 N19 3.3553 no 2_646
H9 C42 3.3221 no 2_646
H9 H7 2.8214 no 2_646
H9 H17 2.5841 no 2_646
H9 H46 2.6307 no 2_646
H10 O16 3.0873 no 1_655
H10 O17 2.2363 no 1_655
H10 H47 2.9043 no 1_655
H10 H53 3.3038 no 1_655
H10 H54 3.4981 no 1_655
H10 H55 2.4345 no 1_655
H10 H56 3.1887 no 1_655
H11 O21 2.8788 no 1_545
H11 H8 3.5150 no .
H11 H32 3.1250 no 1_545
H11 H34 3.5044 no 1_545
H11 H36 2.9851 no 1_545
H11 H45 2.5995 no 1_545
H12 O8 2.8612 no 2_645
H12 O10 3.2182 no 1_645
H12 C60 2.8851 no 1_545
H12 H5 3.5587 no 1_645
H12 H14 3.2089 no 2_645
H12 H34 2.5511 no 1_545
H12 H35 2.8050 no 1_545
H12 H36 2.8105 no 1_545
H12 H41 3.1887 no 2_645
H12 H56 3.1135 no 1_645
H13 O14 3.0132 no 2_645
H13 O15 2.9944 no .
H13 C40 3.5437 no .
H13 H28 3.5402 no 2_545
H13 H35 2.9802 no 2_645
H13 H38 3.1877 no .
H13 H49 3.4997 no .
H13 H51 2.9152 no 2_645
H13 H52 3.3652 no 2_645
H14 O10 2.5561 no 2_545
H14 C55 3.1750 no 2_545
H14 H12 3.2089 no 2_655
H14 H26 3.5132 no 2_545
H14 H28 2.7309 no 2_545
H14 H35 2.7244 no 2_645
H14 H41 3.1312 no 2_545
H15 O11 3.2378 no 2_746
H15 O16 3.3370 no 1_655
H15 O18 3.2913 no 2_746
H15 O21 3.5878 no 2_746
H15 C42 3.5421 no 2_746
H15 C48 3.2716 no 2_746
H15 H18 2.7926 no 2_746
H15 H19 3.2475 no 2_756
H15 H22 2.4557 no 2_746
H15 H42 2.7069 no 2_746
H15 H44 3.3210 no .
H15 H44 2.9248 no 2_746
H15 H54 2.7994 no 1_655
H16 O11 2.8401 no 2_746
H16 O16 2.6465 no 2_646
H16 O18 2.7754 no .
H16 H19 3.4370 no 2_756
H16 H20 3.3580 no 2_756
H16 H22 3.3099 no 2_746
H16 H42 2.2768 no 2_746
H16 H44 2.3410 no .
H16 H44 3.4298 no 2_746
H16 H53 3.5802 no 2_646
H16 H54 2.5176 no 2_646
H17 O2 2.6957 no 2_656
H17 O22 3.2199 no .
H17 C1 3.2521 no 2_656
H17 C52 3.5481 no 2_656
H17 H9 2.5841 no 2_656
H17 H46 3.5855 no 2_646
H17 H53 3.4739 no 2_656
H17 H54 3.2297 no 2_656
H18 O2 3.2510 no 2_656
H18 O5 3.4400 no 2_646
H18 O7 2.5458 no 2_756
H18 N21 3.5579 no 2_656
H18 C1 3.5539 no 2_656
H18 H15 2.7926 no 2_756
H18 H20 3.5814 no 2_756
H18 H40 2.6950 no 2_756
H18 H46 3.0012 no 2_646
H18 H47 3.1731 no 2_656
H18 H54 3.3015 no 2_656
H19 O11 3.0603 no 2_746
H19 O21 2.7119 no 1_545
H19 C38 3.4931 no 2_746
H19 C48 3.2244 no 1_545
H19 H15 3.2475 no 2_746
H19 H16 3.4370 no 2_746
H19 H21 3.4854 no 1_545
H19 H22 2.7978 no 1_545
H19 H42 2.2816 no 2_746
H19 H44 3.5905 no 2_746
H19 H45 3.1388 no 1_545
H19 H54 2.9871 no 2_646
H19 H56 3.3365 no 1_645
H20 O5 3.0558 no 1_645
H20 O11 3.1854 no 2_746
H20 O16 3.4425 no 1_645
H20 O17 3.2396 no 1_645
H20 O18 2.8248 no 2_746
H20 H16 3.3580 no 2_746
H20 H18 3.5814 no 2_746
H20 H42 2.4446 no 2_746
H20 H44 2.8395 no 2_746
H20 H55 2.8784 no 1_645
H20 H56 2.8556 no 1_645
H21 C31 3.1826 no .
H21 C36 3.4285 no .
H21 C51 3.4386 no .
H21 C60 3.3923 no .
H21 H1 2.8568 no .
H21 H19 3.4854 no 1_565
H21 H32 2.8517 no .
H21 H33 3.1516 no .
H21 H34 3.2890 no .
H21 H36 3.0022 no .
H22 O11 3.0507 no .
H22 C38 3.2694 no 2_756
H22 H1 3.5566 no .
H22 H15 2.4557 no 2_756
H22 H16 3.3099 no 2_756
H22 H19 2.7978 no 1_565
H22 H42 3.1328 no .
H22 H42 3.5664 no 2_756
H22 H54 3.4675 no 2_656
H23 O8 2.6838 no 2_645
H23 O12 2.9496 no 1_655
H23 O17 3.4521 no 1_655
H23 H5 3.5867 no 1_645
H23 H27 2.9619 no 1_655
H23 H41 2.6148 no 2_645
H23 H43 2.8822 no 1_655
H24 O5 3.1316 no 1_645
H24 O8 3.4300 no 2_645
H24 O10 3.3103 no 1_645
H24 O12 2.9971 no 1_655
H24 O15 3.0342 no 1_655
H24 C32 3.0652 no 1_645
H24 H5 2.2059 no 1_645
H24 H41 3.1858 no 2_645
H24 H43 2.5722 no 1_655
H24 H47 3.2651 no 1_655
H24 H56 3.4549 no 1_645
H25 O15 3.1816 no 1_565
H25 O19 3.1246 no 2_655
H25 N4 3.5827 no 2_655
H25 C56 3.4168 no 2_655
H25 H38 3.0729 no 1_565
H25 H43 3.5727 no 1_565
H25 H48 3.4326 no 2_655
H26 O12 3.1705 no 1_565
H26 O19 3.4157 no 2_655
H26 C55 3.3106 no 2_555
H26 C56 3.4088 no 2_655
H26 H14 3.5132 no 2_555
H26 H27 3.3723 no 2_555
H26 H28 2.4746 no 2_555
H26 H35 3.5912 no 2_655
H26 H43 3.0499 no 1_565
H27 O8 3.5813 no 2_545
H27 O17 3.0069 no .
H27 C36 3.5940 no 1_455
H27 C60 3.3813 no 1_455
H27 H1 3.5849 no 1_455
H27 H23 2.9619 no 1_455
H27 H26 3.3723 no 2_545
H27 H34 2.9567 no 1_455
H27 H35 3.1988 no 1_455
H27 H41 3.1946 no 2_545
H27 H56 2.8806 no .
H28 O12 2.6484 no 2_555
H28 C33 3.1829 no 2_555
H28 C54 3.3993 no 2_545
H28 H13 3.5402 no 2_555
H28 H14 2.7309 no 2_555
H28 H26 2.4746 no 2_545
H28 H35 3.1449 no 1_455
H28 H41 3.3352 no 2_545
H28 H43 3.1736 no 2_555
H29 O4 3.5478 no 2_646
H29 O22 2.8158 no 1_545
H29 H7 3.5732 no 2_646
H30 O2 2.7893 no 2_646
H30 O5 3.5302 no 2_646
H30 O16 3.1449 no 2_646
H30 N19 3.4392 no 2_646
H30 H7 2.9137 no 2_646
H30 H46 2.8296 no 2_646
H30 H53 2.6801 no 2_646
H30 H54 3.2745 no 2_646
H31 O13 2.9127 no .
H31 O14 2.8256 no .
H31 O20 2.9481 no 1_565
H31 C61 3.5872 no 1_565
H31 H36 3.0134 no .
H31 H37 2.8038 no 1_565
H31 H38 3.5297 no 1_565
H31 H50 2.9664 no .
H31 H51 2.9356 no .
H31 H52 2.3383 no .
H32 O3 3.1391 no .
H32 O20 3.0060 no 1_565
H32 O21 2.9006 no .
H32 C48 3.2994 no .
H32 C60 3.5658 no .
H32 H11 3.1250 no 1_565
H32 H21 2.8517 no .
H32 H36 2.6543 no .
H32 H37 3.1208 no 1_565
H32 H45 2.3117 no .
H32 H52 3.2058 no .
H33 O3 2.9911 no .
H33 O13 3.2908 no .
H33 O19 3.5528 no .
H33 C36 3.4801 no .
H33 C53 3.1565 no .
H33 C56 3.4471 no .
H33 H3 2.7347 no .
H33 H21 3.1516 no .
H33 H36 2.9757 no .
H33 H39 3.4167 no .
H33 H45 3.5127 no .
H33 H50 3.3638 no .
H33 H52 3.4906 no .
H34 O9 2.6118 no 1_565
H34 O10 3.1686 no 1_655
H34 O17 2.6295 no 1_655
H34 C55 3.4655 no 1_655
H34 C57 3.0339 no 1_565
H34 H11 3.5044 no 1_565
H34 H12 2.5511 no 1_565
H34 H21 3.2890 no .
H34 H27 2.9567 no 1_655
H34 H55 3.5742 no 1_655
H34 H56 2.2245 no 1_655
H35 O10 3.2086 no 1_655
H35 O14 3.1314 no .
H35 O20 3.2895 no 1_565
H35 C33 3.2838 no 2_655
H35 C55 3.4051 no 1_655
H35 H12 2.8050 no 1_565
H35 H13 2.9802 no 2_655
H35 H14 2.7244 no 2_655
H35 H26 3.5912 no 2_645
H35 H27 3.1988 no 1_655
H35 H28 3.1449 no 1_655
H35 H51 2.6188 no .
H35 H52 2.9023 no .
H35 H56 3.5726 no 1_655
H36 O9 3.3460 no 1_565
H36 O14 3.2206 no .
H36 O20 2.6605 no 1_565
H36 C45 3.5738 no 1_565
H36 C51 3.0508 no .
H36 C57 3.3578 no 1_565
H36 H11 2.9851 no 1_565
H36 H12 2.8105 no 1_565
H36 H21 3.0022 no .
H36 H31 3.0134 no .
H36 H32 2.6543 no .
H36 H33 2.9757 no .
H36 H51 2.8710 no .
H36 H52 2.6460 no .
H37 O20 3.0199 no .
H37 O22 3.3429 no 1_545
H37 N4 3.3789 no .
H37 C29 3.2220 no .
H37 C35 3.2250 no 1_545
H37 C39 3.1378 no 1_545
H37 C51 3.1687 no 1_545
H37 H31 2.8038 no 1_545
H37 H32 3.1208 no 1_545
H37 H48 3.2241 no .
H37 H50 3.3470 no 2_645
H37 H52 3.5071 no 1_545
H38 O14 3.0991 no 2_645
H38 O19 3.0921 no 2_645
H38 H13 3.1877 no .
H38 H25 3.0729 no 1_545
H38 H31 3.5297 no 1_545
H38 H50 3.1490 no 2_645
H38 H51 2.7908 no 2_645
H39 O13 3.2711 no .
H39 O13 3.5462 no 2_645
H39 O14 2.7360 no 2_645
H39 N4 3.0626 no .
H39 C29 3.5271 no .
H39 H2 3.5865 no .
H39 H33 3.4167 no .
H39 H48 2.7949 no .
H39 H49 2.8536 no .
H39 H50 3.5171 no .
H39 H50 3.0318 no 2_645
H39 H51 2.8788 no 2_645
H40 O5 2.0240 no 1_645
H40 O15 3.1905 no 1_655
H40 N19 3.5655 no 1_645
H40 N21 2.9061 no 1_655
H40 C27 2.9653 no 1_645
H40 C40 3.4154 no 1_655
H40 H5 3.3016 no 1_645
H40 H18 2.6950 no 2_746
H40 H46 3.3658 no 1_645
H40 H47 2.2205 no 1_655
H41 O12 2.1499 no 2_555
H41 C33 3.2030 no 2_555
H41 C49 3.2446 no 2_655
H41 C55 3.5969 no 2_555
H41 H12 3.1887 no 2_655
H41 H14 3.1312 no 2_555
H41 H23 2.6148 no 2_655
H41 H24 3.1858 no 2_655
H41 H27 3.1946 no 2_555
H41 H28 3.3352 no 2_555
H41 H43 2.7110 no 2_555
H42 O16 2.8213 no 1_655
H42 O18 2.6879 no .
H42 C38 2.8101 no 2_756
H42 C43 2.6958 no 2_756
H42 C46 3.2967 no 2_756
H42 H15 2.7069 no 2_756
H42 H16 2.2768 no 2_756
H42 H19 2.2816 no 2_756
H42 H20 2.4446 no 2_756
H42 H22 3.1328 no .
H42 H22 3.5664 no 2_746
H42 H44 1.8530 no .
H42 H54 2.4811 no 1_655
H42 H55 3.5907 no 1_655
H43 O8 3.4485 no 2_545
H43 O15 2.0111 no .
H43 C32 3.4433 no 1_545
H43 C40 2.9703 no .
H43 C49 3.1505 no 1_455
H43 C54 3.5113 no 1_545
H43 H5 2.6759 no 1_545
H43 H23 2.8822 no 1_455
H43 H24 2.5722 no 1_455
H43 H25 3.5727 no 1_545
H43 H26 3.0499 no 1_545
H43 H28 3.1736 no 2_545
H43 H41 2.7110 no 2_545
H43 H47 3.4833 no .
H44 O6 2.9286 no .
H44 O11 1.7935 no .
H44 O16 3.4370 no 2_646
H44 C38 2.5356 no .
H44 C38 3.5561 no 2_756
H44 C43 3.5689 no 2_756
H44 C46 3.3394 no .
H44 H15 3.3210 no .
H44 H15 2.9248 no 2_756
H44 H16 2.3410 no .
H44 H16 3.4298 no 2_756
H44 H19 3.5905 no 2_756
H44 H20 2.8395 no 2_756
H44 H42 1.8530 no .
H44 H54 3.5886 no 2_646
H45 O22 2.2539 no .
H45 C35 3.1984 no .
H45 C45 3.5038 no 1_565
H45 C51 3.1842 no .
H45 H11 2.5995 no 1_565
H45 H19 3.1388 no 1_565
H45 H32 2.3117 no .
H45 H33 3.5127 no .
H45 H54 3.3277 no 2_656
H46 O4 1.9372 no 2_656
H46 N21 3.5224 no 1_565
H46 C40 3.5879 no 1_565
H46 C42 3.0604 no 2_656
H46 C52 2.6895 no 2_656
H46 C58 3.2466 no 2_656
H46 H7 3.1228 no .
H46 H9 2.6307 no 2_656
H46 H17 3.5855 no 2_656
H46 H18 3.0012 no 2_656
H46 H30 2.8296 no 2_656
H46 H40 3.3658 no 1_465
H47 O1 3.5481 no .
H47 O5 3.5811 no 1_545
H47 O7 1.9543 no 1_455
H47 O16 3.5195 no .
H47 C2 2.9047 no 1_455
H47 C49 3.5384 no 1_455
H47 H6 3.4593 no .
H47 H10 2.9043 no 1_455
H47 H18 3.1731 no 2_646
H47 H24 3.2651 no 1_455
H47 H40 2.2205 no 1_455
H47 H43 3.4833 no .
H47 H53 2.8755 no .
H47 H55 3.4746 no .
H48 O13 1.9443 no 2_645
H48 O14 3.4197 no 1_545
H48 O14 3.3909 no 2_645
H48 C30 3.4598 no 2_645
H48 C61 3.4226 no .
H48 H4 2.6841 no 2_645
H48 H25 3.4326 no 2_645
H48 H37 3.2241 no .
H48 H39 2.7949 no .
H48 H49 3.5574 no .
H48 H49 2.2900 no 2_645
H48 H50 3.4321 no .
H48 H50 2.2741 no 2_645
H48 H52 2.9802 no 1_545
H49 O14 1.5734 no 2_645
H49 O19 3.1767 no .
H49 O20 2.8639 no 2_655
H49 N4 3.0501 no 2_655
H49 C29 3.3380 no 2_655
H49 H2 3.1416 no .
H49 H4 2.7928 no .
H49 H13 3.4997 no .
H49 H39 2.8536 no .
H49 H48 3.5574 no .
H49 H48 2.2900 no 2_655
H49 H51 3.4847 no .
H49 H51 2.4663 no 2_645
H49 H52 1.8079 no 2_645
H50 O14 2.4828 no .
H50 O14 2.7090 no 2_645
H50 O19 2.1469 no .
H50 O20 3.5194 no 2_655
H50 N4 3.1718 no 2_655
H50 C56 3.0898 no .
H50 C61 3.3607 no 2_655
H50 H2 3.5741 no .
H50 H31 2.9664 no .
H50 H33 3.3638 no .
H50 H37 3.3470 no 2_655
H50 H38 3.1490 no 2_655
H50 H39 3.5171 no .
H50 H39 3.0318 no 2_655
H50 H48 3.4321 no .
H50 H48 2.2741 no 2_655
H50 H51 2.1220 no .
H50 H51 3.5950 no 2_645
H50 H52 3.0328 no .
H50 H52 2.7954 no 2_645
H51 O13 2.8740 no .
H51 O13 3.2989 no 2_655
H51 O19 1.7984 no .
H51 O20 3.1703 no 1_565
H51 C36 3.3824 no .
H51 C56 2.8173 no .
H51 C60 3.0569 no .
H51 C61 3.2724 no 2_655
H51 H13 2.9152 no 2_655
H51 H31 2.9356 no .
H51 H35 2.6188 no .
H51 H36 2.8710 no .
H51 H38 2.7908 no 2_655
H51 H39 2.8788 no 2_655
H51 H49 3.4847 no .
H51 H49 2.4663 no 2_655
H51 H50 2.1220 no .
H51 H50 3.5950 no 2_655
H52 O13 3.5069 no .
H52 O13 2.5345 no 2_655
H52 O19 3.0836 no .
H52 O20 1.8068 no 1_565
H52 N4 3.3328 no 1_565
H52 C29 2.8443 no 1_565
H52 C51 3.1327 no .
H52 C60 3.1918 no .
H52 H4 3.3292 no 2_655
H52 H13 3.3652 no 2_655
H52 H31 2.3383 no .
H52 H32 3.2058 no .
H52 H33 3.4906 no .
H52 H35 2.9023 no .
H52 H36 2.6460 no .
H52 H37 3.5071 no 1_565
H52 H48 2.9802 no 1_565
H52 H49 1.8079 no 2_655
H52 H50 3.0328 no .
H52 H50 2.7954 no 2_655
H53 O2 1.8447 no .
H53 O5 3.2678 no .
H53 O7 3.4143 no 1_455
H53 O17 3.0115 no .
H53 O18 3.2264 no 2_656
H53 N21 3.2696 no .
H53 C1 2.8118 no .
H53 C58 3.5449 no 2_656
H53 H6 3.4439 no .
H53 H10 3.3038 no 1_455
H53 H16 3.5802 no 2_656
H53 H17 3.4739 no 2_646
H53 H30 2.6801 no 2_656
H53 H47 2.8755 no .
H53 H55 2.0538 no .
H53 H56 3.5685 no .
H54 O2 2.9550 no .
H54 O7 3.5678 no 1_455
H54 O11 2.6591 no 1_455
H54 O18 3.2083 no 2_656
H54 O21 2.8961 no 2_646
H54 C38 3.2425 no 1_455
H54 C38 3.4596 no 2_656
H54 H10 3.4981 no 1_455
H54 H15 2.7994 no 1_455
H54 H16 2.5176 no 2_656
H54 H17 3.2297 no 2_646
H54 H18 3.3015 no 2_646
H54 H19 2.9871 no 2_656
H54 H22 3.4675 no 2_646
H54 H30 3.2745 no 2_656
H54 H42 2.4811 no 1_455
H54 H44 3.5886 no 2_656
H54 H45 3.3277 no 2_646
H54 H55 2.7938 no .
H55 O5 3.0310 no .
H55 O9 3.0826 no 1_465
H55 O11 3.2182 no 1_455
H55 O16 1.8230 no .
H55 C2 3.3568 no 1_455
H55 C37 3.4858 no .
H55 C43 3.3880 no 1_465
H55 H1 3.4678 no 1_455
H55 H6 2.5179 no .
H55 H10 2.4345 no 1_455
H55 H20 2.8784 no 1_465
H55 H34 3.5742 no 1_455
H55 H42 3.5907 no 1_455
H55 H47 3.4746 no .
H55 H53 2.0538 no .
H55 H54 2.7938 no .
H56 O5 3.1000 no .
H56 O9 2.0150 no 1_465
H56 O10 2.9333 no .
H56 O16 3.4054 no .
H56 C32 3.3511 no .
H56 C37 3.0582 no .
H56 C43 2.9649 no 1_465
H56 C55 3.4179 no .
H56 C57 3.0816 no 1_465
H56 C60 3.1808 no 1_455
H56 H1 3.1164 no 1_455
H56 H5 3.3748 no .
H56 H6 2.1865 no .
H56 H10 3.1887 no 1_455
H56 H12 3.1135 no 1_465
H56 H19 3.3365 no 1_465
H56 H20 2.8556 no 1_465
H56 H24 3.4549 no 1_465
H56 H27 2.8806 no .
H56 H34 2.2245 no 1_455
H56 H35 3.5726 no 1_455
H56 H53 3.5685 no .

loop_
_geom_hbond_atom_site_label_D
_geom_hbond_atom_site_label_H
_geom_hbond_atom_site_label_A
_geom_hbond_site_symmetry_A
_geom_hbond_distance_DA
_geom_hbond_distance_DH
_geom_hbond_distance_HA
_geom_hbond_angle_DHA
_geom_hbond_publ_flag
O7 H40 O5 1_645 2.821(4) 0.822 2.024 163.1 no
O8 H41 O12 2_555 2.939(4) 0.820 2.150 161.4 no
O12 H43 O15 . 2.820(4) 0.830 2.011 164.9 no
O13 H49 O14 2_645 2.403(11) 0.834 1.573 172.7 no
O13 H50 O19 . 2.936(6) 0.888 2.147 147.7 no
O14 H51 O19 . 2.697(8) 0.913 1.798 167.3 no
O14 H52 O13 2_655 2.403(11) 0.952 2.534 71.2 no
O14 H52 O20 1_565 2.715(7) 0.952 1.807 158.4 no
O16 H53 O2 . 2.796(5) 1.010 1.845 155.6 no
O17 H55 O16 . 2.783(8) 1.021 1.823 155.2 no
O17 H56 O9 1_465 2.786(6) 0.985 2.015 133.4 no
O18 H44 O11 . 2.760(4) 1.033 1.794 154.0 no
O21 H45 O22 . 2.874(4) 0.743 2.254 141.7 no
N4 H48 O13 2_645 2.830(7) 0.930 1.944 158.4 no
N19 H46 O4 2_656 2.918(4) 0.984 1.937 174.1 no
N21 H47 O7 1_455 2.777(4) 0.894 1.954 152.2 no

loop_
_geom_torsion_atom_site_label_1
_geom_torsion_atom_site_label_2
_geom_torsion_atom_site_label_3
_geom_torsion_atom_site_label_4
_geom_torsion
_geom_torsion_publ_flag
C28 O1 C37 N1 -142.6(3) no
C28 O1 C37 C32 -21.5(3) no
C37 O1 C28 C30 76.1(3) no
C37 O1 C28 C33 -165.8(3) no
C37 O1 C28 C55 -42.6(3) no
C44 O3 C50 C42 -46.7(4) no
C44 O3 C50 C47 71.9(3) no
C44 O3 C50 C48 -167.4(3) no
C50 O3 C44 N2 -139.5(3) no
C50 O3 C44 C52 -15.0(4) no
C42 O4 C52 C44 -54.7(3) no
C42 O4 C52 C58 65.6(3) no
C52 O4 C42 C50 -7.4(4) no
C45 O6 C46 C2 71.1(3) no
C45 O6 C46 C38 -168.1(3) no
C45 O6 C46 C43 -47.8(3) no
C46 O6 C45 N3 -135.8(3) no
C46 O6 C45 C57 -14.5(4) no
C43 O9 C57 C45 -52.3(3) no
C43 O9 C57 C49 67.9(4) no
C57 O9 C43 C46 -9.7(4) no
C32 O10 C55 C28 -14.8(4) no
C55 O10 C32 C37 -49.6(4) no
C55 O10 C32 C54 71.0(4) no
C27 N1 C34 C39 3.2(5) no
C34 N1 C27 O5 176.6(3) no
C34 N1 C27 N19 -4.4(4) no
C27 N1 C37 O1 -157.3(3) no
C27 N1 C37 C32 83.3(3) no
C37 N1 C27 O5 1.7(5) no
C37 N1 C27 N19 -179.2(3) no
C34 N1 C37 O1 27.9(4) no
C34 N1 C37 C32 -91.5(4) no
C37 N1 C34 C39 177.8(3) no
C1 N2 C44 O3 -157.3(3) no
C1 N2 C44 C52 81.6(4) no
C44 N2 C1 O2 -1.3(5) no
C44 N2 C1 N21 -179.7(3) no
C1 N2 C53 C41 -0.8(5) no
C53 N2 C1 O2 -177.8(3) no
C53 N2 C1 N21 3.8(5) no
C44 N2 C53 C41 -177.1(3) no
C53 N2 C44 O3 19.2(4) no
C53 N2 C44 C52 -101.9(4) no
C29 N3 C31 C36 1.1(5) no
C31 N3 C29 O20 177.0(3) no
C31 N3 C29 N4 -4.1(5) no
C29 N3 C45 O6 -158.3(3) no
C29 N3 C45 C57 81.9(3) no
C45 N3 C29 O20 3.1(5) no
C45 N3 C29 N4 -178.0(3) no
C31 N3 C45 O6 27.9(4) no
C31 N3 C45 C57 -91.9(4) no
C45 N3 C31 C36 174.6(3) no
C29 N4 C56 O19 178.5(4) no
C29 N4 C56 C36 -1.5(6) no
C56 N4 C29 O20 -176.7(4) no
C56 N4 C29 N3 4.4(5) no
C27 N19 C35 O22 178.7(3) no
C27 N19 C35 C39 -0.6(5) no
C35 N19 C27 O5 -177.7(3) no
C35 N19 C27 N1 3.2(5) no
C1 N21 C40 O15 179.1(3) no
C1 N21 C40 C41 2.0(5) no
C40 N21 C1 O2 177.1(3) no
C40 N21 C1 N2 -4.6(5) no
O7 C2 C46 O6 176.90(19) no
O7 C2 C46 C38 60.3(3) no
O7 C2 C46 C43 -66.0(3) no
O7 C2 C49 C57 119.0(3) no
C46 C2 C49 C57 -3.1(3) no
C49 C2 C46 O6 -59.2(3) no
C49 C2 C46 C38 -175.8(2) no
C49 C2 C46 C43 57.9(3) no
O1 C28 C30 O8 178.3(3) no
O1 C28 C30 C54 -56.6(3) no
O1 C28 C33 O12 73.2(3) no
O1 C28 C55 O10 65.7(3) no
C30 C28 C33 O12 -172.3(2) no
C33 C28 C30 O8 62.9(3) no
C33 C28 C30 C54 -172.0(2) no
C30 C28 C55 O10 -49.6(3) no
C55 C28 C30 O8 -64.7(4) no
C55 C28 C30 C54 60.4(3) no
C33 C28 C55 O10 -175.4(3) no
C55 C28 C33 O12 -46.5(4) no
O8 C30 C54 C32 117.0(3) no
C28 C30 C54 C32 -7.8(3) no
N3 C31 C36 C56 2.0(5) no
N3 C31 C36 C60 -179.6(3) no
O10 C32 C37 O1 72.9(3) no
O10 C32 C37 N1 -168.4(3) no
O10 C32 C54 C30 -56.0(4) no
C37 C32 C54 C30 61.4(4) no
C54 C32 C37 O1 -46.8(4) no
C54 C32 C37 N1 72.0(4) no
N1 C34 C39 C35 -0.4(5) no
N1 C34 C39 C51 -179.4(3) no
O22 C35 C39 C34 179.8(3) no
O22 C35 C39 C51 -1.2(6) no
N19 C35 C39 C34 -0.9(5) no
N19 C35 C39 C51 178.1(3) no
C31 C36 C56 O19 178.2(4) no
C31 C36 C56 N4 -1.8(5) no
C60 C36 C56 O19 -0.2(6) no
C60 C36 C56 N4 179.8(4) no
O11 C38 C46 O6 -52.9(4) no
O11 C38 C46 C2 63.1(4) no
O11 C38 C46 C43 -171.0(3) no
O15 C40 C41 C53 -175.6(3) no
O15 C40 C41 C61 4.0(5) no
N21 C40 C41 C53 1.4(5) no
N21 C40 C41 C61 -178.9(3) no
C40 C41 C53 N2 -2.0(5) no
C61 C41 C53 N2 178.4(4) no
O4 C42 C50 O3 60.9(4) no
O4 C42 C50 C47 -56.3(3) no
O4 C42 C50 C48 176.5(2) no
O9 C43 C46 O6 63.4(4) no
O9 C43 C46 C2 -52.3(3) no
O9 C43 C46 C38 -179.4(3) no
O3 C44 C52 O4 69.5(3) no
O3 C44 C52 C58 -50.6(4) no
N2 C44 C52 O4 -169.7(3) no
N2 C44 C52 C58 70.2(3) no
O6 C45 C57 O9 68.2(3) no
O6 C45 C57 C49 -51.3(3) no
N3 C45 C57 O9 -173.0(2) no
N3 C45 C57 C49 67.6(3) no
O18 C47 C50 O3 -176.2(3) no
O18 C47 C50 C42 -58.5(4) no
O18 C47 C50 C48 68.5(4) no
O18 C47 C58 C52 115.2(3) no
C50 C47 C58 C52 -6.1(4) no
C58 C47 C50 O3 -56.4(4) no
C58 C47 C50 C42 61.3(3) no
C58 C47 C50 C48 -171.7(3) no
O21 C48 C50 O3 71.1(4) no
O21 C48 C50 C42 -46.6(4) no
O21 C48 C50 C47 -172.0(3) no
C2 C49 C57 O9 -58.5(4) no
C2 C49 C57 C45 58.8(3) no
O4 C52 C58 C47 -56.7(4) no
C44 C52 C58 C47 61.0(3) no
